data_7118406
loop_
_publ_author_name
'Nikoleta Stavgianoudaki'
'Milosz Siczek'
'Tadeusz Lis'
'Ross Inglis'
'Constantinos J. Milios'

_publ_section_title
;
 A triacontanuclear [Zn12Dy18] cluster: a ring of [Dy4] cubes
;
_journal_name_full Chem.Commun.
_journal_page_first 343
_journal_volume 52
_journal_year 2016
_chemical_formula_moiety 'C188 H216 Dy18 N15 O109 Zn12, 3(N O3), 12(C H4 O), 5(H2 O)'
_chemical_formula_sum 'C200 H274 Dy18 N18 O135 Zn12'
_chemical_formula_weight 8799.79
_space_group_crystal_system monoclinic
_space_group_IT_number 15
_space_group_name_Hall '-C 2yc'
_space_group_name_H-M_alt 'C 1 2/c 1'
_symmetry_space_group_name_Hall '-C 2yc'
_symmetry_space_group_name_H-M 'C 1 2/c 1'
_atom_sites_solution_hydrogens mixed
_audit_creation_method SHELXL-2014/7
_audit_update_record
;
2015-08-24 deposited with the CCDC.
2015-10-22 downloaded from the CCDC.
;
_cell_angle_alpha 90
_cell_angle_beta 115.52(5)
_cell_angle_gamma 90
_cell_formula_units_Z 4
_cell_length_a 35.409(18)
_cell_length_b 30.501(12)
_cell_length_c 31.789(13)
_cell_measurement_reflns_used 12730
_cell_measurement_temperature 85(2)
_cell_measurement_theta_max 28.00
_cell_measurement_theta_min 2.7
_cell_volume 30983(3)
_computing_cell_refinement 'CrysAlis PRO (Agilent, 2010)'
_computing_data_collection 'CrysAlis CCD (Oxford Diffraction, 2010)'
_computing_data_reduction 'CrysAlis PRO (Agilent, 2010)'
_computing_structure_refinement 'SHELXL-2014/7 (Sheldrick, 2014)'
_computing_structure_solution 'SHELXL-2013 (Sheldrick, 2013)'
_diffrn_ambient_temperature 85(2)
_diffrn_measured_fraction_theta_full 0.959
_diffrn_measured_fraction_theta_max 0.897
_diffrn_measurement_device_type 'Xcalibur with Ruby CCD'
_diffrn_measurement_method /w
_diffrn_radiation_type MoK\a
_diffrn_radiation_wavelength 0.71073
_diffrn_reflns_av_R_equivalents 0.0576
_diffrn_reflns_av_unetI/netI 0.1071
_diffrn_reflns_laue_measured_fraction_full 0.959
_diffrn_reflns_laue_measured_fraction_max 0.897
_diffrn_reflns_limit_h_max 35
_diffrn_reflns_limit_h_min -45
_diffrn_reflns_limit_k_max 37
_diffrn_reflns_limit_k_min -40
_diffrn_reflns_limit_l_max 41
_diffrn_reflns_limit_l_min -41
_diffrn_reflns_number 69783
_diffrn_reflns_point_group_measured_fraction_full 0.959
_diffrn_reflns_point_group_measured_fraction_max 0.897
_diffrn_reflns_theta_full 25.500
_diffrn_reflns_theta_max 27.999
_diffrn_reflns_theta_min 2.689
_exptl_absorpt_coefficient_mu 5.277
_exptl_absorpt_correction_T_max 0.642
_exptl_absorpt_correction_T_min 0.398
_exptl_absorpt_correction_type analytical
_exptl_absorpt_process_details
;
CrysAlis RED, Oxford Diffraction Ltd.,
Version 1.171.33.66
Analytical numeric absorption correction using a multifaceted crystal
            model based on expressions derived by R.C. Clark & J.S. Reid.
(Clark, R. C. & Reid, J. S. (1995). Acta Cryst. A51, 887-897)
;
_exptl_crystal_colour colourless
_exptl_crystal_density_diffrn 1.887
_exptl_crystal_description needle
_exptl_crystal_F_000 16912
_exptl_crystal_size_max 0.500
_exptl_crystal_size_mid 0.120
_exptl_crystal_size_min 0.090
_refine_diff_density_max 2.575
_refine_diff_density_min -1.478
_refine_diff_density_rms 0.245
_refine_ls_extinction_coef .
_refine_ls_extinction_method none
_refine_ls_goodness_of_fit_ref 1.218
_refine_ls_hydrogen_treatment mixed
_refine_ls_matrix_type full
_refine_ls_number_parameters 1692
_refine_ls_number_reflns 33552
_refine_ls_number_restraints 1
_refine_ls_restrained_S_all 1.218
_refine_ls_R_factor_all 0.1614
_refine_ls_R_factor_gt 0.0784
_refine_ls_shift/su_max 0.002
_refine_ls_shift/su_mean 0.000
_refine_ls_structure_factor_coef Fsqd
_refine_ls_weighting_details 'w=1/[\s^2^(Fo^2^)+(0.0550P)^2^+700.0000P] where P=(Fo^2^+2Fc^2^)/3'
_refine_ls_weighting_scheme calc
_refine_ls_wR_factor_gt 0.1614
_refine_ls_wR_factor_ref 0.2209
_reflns_Friedel_coverage 0.000
_reflns_friedel_fraction_full .
_reflns_friedel_fraction_max .
_reflns_number_gt 17942
_reflns_number_total 33552
_reflns_threshold_expression 'I > 2\s(I)'
_cod_data_source_file c5cc07243c2.cif
_cod_data_source_block ns4500a
_cod_original_cell_volume 30983(26)
_cod_database_code 7118406
_shelx_shelxl_version_number 2014/7
_shelx_space_group_comment
;
The symmetry employed for this shelxl refinement is uniquely defined
by the following loop, which should always be used as a source of
symmetry information in preference to the above space-group names.
They are only intended as comments.
;
_shelx_estimated_absorpt_t_min 0.178
_shelx_estimated_absorpt_t_max 0.648

loop_
_space_group_symop_operation_xyz
'x, y, z'
'-x, y, -z+1/2'
'x+1/2, y+1/2, z'
'-x+1/2, y+1/2, -z+1/2'
'-x, -y, -z'
'x, -y, z-1/2'
'-x+1/2, -y+1/2, -z'
'x+1/2, -y+1/2, z-1/2'

loop_
_atom_site_label
_atom_site_type_symbol
_atom_site_fract_x
_atom_site_fract_y
_atom_site_fract_z
_atom_site_U_iso_or_equiv
_atom_site_adp_type
_atom_site_occupancy
_atom_site_site_symmetry_order
_atom_site_calc_flag
_atom_site_refinement_flags_posn
_atom_site_refinement_flags_adp
_atom_site_refinement_flags_occupancy
_atom_site_disorder_assembly
_atom_site_disorder_group
Dy1 Dy 0.5000 0.64640(3) 0.7500 0.0389(3) Uani 1 2 d S T P . .
Dy2 Dy 0.5000 0.39434(4) 0.7500 0.0414(3) Uani 1 2 d S T P G .
Dy3 Dy 0.40557(2) 0.58369(2) 0.66302(2) 0.03867(19) Uani 1 1 d . . . . .
Dy4 Dy 0.40671(2) 0.45881(3) 0.66566(2) 0.0416(2) Uani 1 1 d . . . . .
Dy5 Dy 0.31497(7) 0.52707(13) 0.65501(14) 0.0385(8) Uani 0.88(3) 1 d . . P C .
Dy51 Dy 0.3115(6) 0.5358(10) 0.6448(13) 0.062(5) Uiso 0.12(3) 1 d . . P C .
Dy6 Dy 0.35265(4) 0.51558(9) 0.55723(5) 0.0368(6) Uani 0.930(13) 1 d . . P C .
Dy61 Dy 0.3567(8) 0.5295(14) 0.5502(10) 0.061(7) Uiso 0.070(13) 1 d . . P C .
Dy7 Dy 0.39643(2) 0.69046(3) 0.71297(2) 0.04060(19) Uani 1 1 d . . . . .
Dy8 Dy 0.44143(3) 0.67581(3) 0.62269(2) 0.0425(2) Uani 1 1 d . . . . .
Dy9 Dy 0.39191(3) 0.35547(3) 0.71197(2) 0.0452(2) Uani 1 1 d . . . . .
Dy10 Dy 0.45092(3) 0.35801(3) 0.63364(2) 0.0447(2) Uani 1 1 d . . . . .
Zn1 Zn 0.29506(6) 0.63374(7) 0.67333(7) 0.0503(5) Uani 1 1 d . . . . .
Zn2 Zn 0.26132(6) 0.49142(7) 0.45871(7) 0.0556(5) Uani 1 1 d . . . . .
Zn3 Zn 0.37089(15) 0.62590(12) 0.52339(8) 0.0551(15) Uani 0.835(13) 1 d . . P C .
Zn31 Zn 0.3515(6) 0.6390(5) 0.5266(4) 0.038(4) Uiso 0.165(13) 1 d . . P C .
Zn4 Zn 0.31946(7) 0.27256(7) 0.66338(6) 0.0518(5) Uani 1 1 d . . . . .
Zn5 Zn 0.35778(6) 0.79661(6) 0.69227(6) 0.0495(5) Uani 1 1 d . . . . .
Zn6 Zn 0.45783(7) 0.29971(8) 0.82217(7) 0.0679(7) Uani 1 1 d . . . . .
O1 O 0.4329(3) 0.6214(3) 0.7332(3) 0.040(2) Uani 1 1 d . . . . .
H1 H 0.4308 0.6078 0.7558 0.048 Uiso 1 1 calc R U . . .
O2 O 0.4716(3) 0.6176(3) 0.6746(3) 0.038(2) Uani 1 1 d . . . . .
H2 H 0.4882 0.6011 0.6682 0.045 Uiso 1 1 calc R U . . .
O3 O 0.4568(3) 0.6987(3) 0.7008(3) 0.036(2) Uani 1 1 d . . . . .
H3 H 0.4672 0.7247 0.7070 0.043 Uiso 1 1 calc R U . . .
O4 O 0.4344(3) 0.4208(3) 0.7364(3) 0.044(3) Uani 1 1 d . . . . .
H4 H 0.4332 0.4345 0.7594 0.053 Uiso 1 1 calc R U . G .
O5 O 0.4676(3) 0.4253(3) 0.6723(3) 0.042(3) Uani 1 1 d . . . . .
H5 H 0.4837 0.4417 0.6652 0.050 Uiso 1 1 calc R U . G .
O6 O 0.4533(3) 0.3397(3) 0.7064(3) 0.046(3) Uani 1 1 d . . . . .
H6 H 0.4624 0.3136 0.7154 0.055 Uiso 1 1 calc R U . G .
O7 O 0.4777(3) 0.3540(4) 0.8046(3) 0.050(3) Uani 1 1 d . . . . .
H7 H 0.4650 0.3740 0.8127 0.060 Uiso 1 1 calc R U . G .
O8 O 0.3875(3) 0.5200(3) 0.6958(3) 0.037(2) Uani 1 1 d . . . . .
H8 H 0.3967 0.5203 0.7256 0.045 Uiso 1 1 d R U . . .
O9 O 0.4158(3) 0.5205(3) 0.6282(3) 0.037(2) Uani 1 1 d . . . . .
H9 H 0.4385 0.5204 0.6245 0.044 Uiso 1 1 d R U . C .
O10 O 0.3401(3) 0.5639(3) 0.6056(3) 0.045(3) Uani 1 1 d . . . . .
H10 H 0.3251 0.5860 0.5911 0.053 Uiso 1 1 d R U . C .
O11 O 0.3461(3) 0.5999(3) 0.6841(3) 0.045(3) Uani 1 1 d . . . . .
H11 H 0.3574 0.5960 0.7138 0.054 Uiso 1 1 d R U . C .
O12 O 0.3882(3) 0.6575(3) 0.6449(3) 0.042(3) Uani 1 1 d . . . . .
H12 H 0.3636 0.6610 0.6228 0.051 Uiso 1 1 calc R U . . .
O13 O 0.4049(3) 0.6077(4) 0.5882(3) 0.048(3) Uani 1 1 d . . . . .
H13 H 0.4238 0.5917 0.5854 0.058 Uiso 1 1 d R U . C .
O14 O 0.3400(3) 0.4777(3) 0.6146(3) 0.046(3) Uani 1 1 d . . . . .
H14 H 0.3239 0.4554 0.6036 0.056 Uiso 1 1 d R U . C .
O15 O 0.3923(3) 0.3863(3) 0.6443(3) 0.042(3) Uani 1 1 d . . . . .
H15 H 0.3689 0.3828 0.6201 0.051 Uiso 1 1 calc R U . . .
O2A O 0.3886(3) 0.7541(3) 0.7457(3) 0.042(3) Uani 1 1 d . . . . .
C1A C 0.4289(5) 0.7439(5) 0.8280(6) 0.046(4) Uani 1 1 d . . . . .
C2A C 0.3943(5) 0.7591(5) 0.7901(5) 0.047(4) Uani 1 1 d . . . . .
C3A C 0.3636(6) 0.7823(5) 0.7994(6) 0.053(5) Uani 1 1 d . . . . .
H3A H 0.3392 0.7928 0.7740 0.064 Uiso 1 1 calc R U . . .
C4A C 0.3686(7) 0.7898(7) 0.8441(6) 0.069(6) Uani 1 1 d . . . . .
H4A H 0.3478 0.8054 0.8494 0.083 Uiso 1 1 calc R U . . .
C5A C 0.4032(6) 0.7748(6) 0.8805(6) 0.067(5) Uani 1 1 d . . . . .
H5A H 0.4064 0.7798 0.9114 0.080 Uiso 1 1 calc R U . . .
C6A C 0.4349(6) 0.7515(6) 0.8735(5) 0.054(5) Uani 1 1 d . . . . .
H6A H 0.4595 0.7416 0.8992 0.065 Uiso 1 1 calc R U . . .
C7A C 0.4622(5) 0.7184(6) 0.8229(6) 0.048(4) Uani 1 1 d . . . . .
O1A O 0.4981(3) 0.7165(4) 0.8566(3) 0.047(3) Uani 1 1 d . . . . .
O3A O 0.4553(3) 0.6970(3) 0.7858(3) 0.040(2) Uani 1 1 d . . . . .
O2B O 0.3234(3) 0.4763(3) 0.4892(3) 0.046(3) Uani 1 1 d . . . . .
C1B C 0.3788(5) 0.4293(5) 0.4948(5) 0.049(4) Uani 1 1 d . . . . .
C2B C 0.3459(5) 0.4573(6) 0.4689(5) 0.052(4) Uani 1 1 d . . . . .
C3B C 0.3351(6) 0.4636(6) 0.4216(5) 0.058(5) Uani 1 1 d . . . . .
H3B H 0.3129 0.4829 0.4037 0.070 Uiso 1 1 calc R U . . .
C4B C 0.3567(6) 0.4416(6) 0.4008(5) 0.065(6) Uani 1 1 d . . . . .
H4B H 0.3478 0.4446 0.3681 0.078 Uiso 1 1 calc R U . . .
C5B C 0.3905(6) 0.4156(6) 0.4258(5) 0.056(5) Uani 1 1 d . . . . .
H5B H 0.4066 0.4029 0.4115 0.067 Uiso 1 1 calc R U . . .
C6B C 0.4009(5) 0.4081(6) 0.4728(5) 0.050(4) Uani 1 1 d . . . . .
H6B H 0.4230 0.3885 0.4901 0.060 Uiso 1 1 calc R U . . .
C7B C 0.3931(5) 0.4199(6) 0.5455(5) 0.042(4) Uani 1 1 d . . . . .
O1B O 0.4112(3) 0.3834(4) 0.5606(3) 0.046(3) Uani 1 1 d . . . . .
O3B O 0.3878(3) 0.4483(3) 0.5708(3) 0.041(3) Uani 1 1 d . . . . .
O2C O 0.3259(4) 0.3321(4) 0.6940(4) 0.053(3) Uani 1 1 d . . . . .
C1C C 0.2926(6) 0.3942(6) 0.7089(5) 0.056(5) Uani 1 1 d . . . . .
C2C C 0.2995(6) 0.3495(6) 0.7104(6) 0.056(5) Uani 1 1 d . . . . .
C3C C 0.2789(6) 0.3218(6) 0.7302(6) 0.059(5) Uani 1 1 d . . . . .
H3C H 0.2838 0.2911 0.7320 0.071 Uiso 1 1 calc R U . . .
C4C C 0.2519(6) 0.3394(7) 0.7467(6) 0.068(5) Uani 1 1 d . . . . .
H4C H 0.2383 0.3206 0.7597 0.082 Uiso 1 1 calc R U . . .
C5C C 0.2446(6) 0.3833(7) 0.7444(6) 0.067(5) Uani 1 1 d . . . . .
H5C H 0.2262 0.3950 0.7562 0.081 Uiso 1 1 calc R U . . .
C6C C 0.2642(6) 0.4118(6) 0.7247(6) 0.062(5) Uani 1 1 d . . . . .
H6C H 0.2583 0.4423 0.7222 0.074 Uiso 1 1 calc R U . . .
C7C C 0.3132(7) 0.4257(6) 0.6891(6) 0.053(5) Uani 1 1 d . . . . .
O1C O 0.2943(4) 0.4619(4) 0.6727(4) 0.055(3) Uani 1 1 d . . . . .
O3C O 0.3486(4) 0.4181(4) 0.6920(4) 0.047(3) Uani 1 1 d . . . . .
O2D O 0.2430(5) 0.4502(5) 0.4075(5) 0.093(5) Uani 1 1 d . . . . .
C1D C 0.1725(8) 0.4420(7) 0.3959(8) 0.087(8) Uani 1 1 d . . . . .
C2D C 0.2068(9) 0.4343(7) 0.3851(8) 0.084(7) Uani 1 1 d . . . . .
C3D C 0.2004(9) 0.4076(9) 0.3499(10) 0.120(10) Uani 1 1 d . . . . .
H3D H 0.2232 0.4033 0.3420 0.145 Uiso 1 1 calc R U . . .
C4D C 0.1633(11) 0.3852(13) 0.3231(12) 0.186(18) Uani 1 1 d . . . . .
H4D H 0.1618 0.3624 0.3021 0.224 Uiso 1 1 calc R U . . .
C5D C 0.1288(13) 0.3988(13) 0.3295(14) 0.164(14) Uiso 1 1 d . . . . .
H5D H 0.1018 0.3897 0.3077 0.196 Uiso 1 1 calc R U . . .
C6D C 0.1321(9) 0.4256(10) 0.3673(9) 0.122(10) Uani 1 1 d . . . . .
H6D H 0.1085 0.4322 0.3731 0.146 Uiso 1 1 calc R U . . .
C7D C 0.1747(7) 0.4675(8) 0.4352(8) 0.091(8) Uani 1 1 d . . . . .
H7D H 0.1498 0.4695 0.4394 0.109 Uiso 1 1 calc R U . . .
N1D N 0.2066(4) 0.4873(5) 0.4645(5) 0.065(5) Uani 1 1 d . . . . .
C8D C 0.2039(6) 0.5114(8) 0.5041(7) 0.076(6) Uani 1 1 d . . . . .
C9D C 0.1774(7) 0.4905(12) 0.5259(8) 0.154(15) Uani 1 1 d . . . . .
H9D1 H 0.1780 0.5091 0.5513 0.231 Uiso 1 1 calc R U . . .
H9D2 H 0.1485 0.4874 0.5021 0.231 Uiso 1 1 calc R U . . .
H9D3 H 0.1887 0.4615 0.5382 0.231 Uiso 1 1 calc R U . . .
C10D C 0.1912(7) 0.5591(8) 0.4908(7) 0.094(8) Uani 1 1 d . . . . .
H10A H 0.1896 0.5744 0.5171 0.140 Uiso 1 1 calc R U . . .
H10B H 0.2120 0.5735 0.4828 0.140 Uiso 1 1 calc R U . . .
H10C H 0.1638 0.5601 0.4638 0.140 Uiso 1 1 calc R U . . .
C11D C 0.2502(6) 0.5127(6) 0.5423(6) 0.053(5) Uani 1 1 d . . . . .
O1D O 0.2557(3) 0.5201(4) 0.5829(4) 0.051(3) Uani 1 1 d . . . . .
O3D O 0.2786(4) 0.5092(4) 0.5286(4) 0.055(3) Uani 1 1 d . . . . .
O2E O 0.4035(4) 0.6828(4) 0.5405(3) 0.058(3) Uani 1 1 d . . . . .
C1E C 0.3787(5) 0.7086(6) 0.4616(5) 0.053(5) Uani 1 1 d . . . . .
C2E C 0.4046(6) 0.7102(5) 0.5097(6) 0.046(4) Uani 1 1 d . . . . .
C3E C 0.4364(6) 0.7428(6) 0.5254(5) 0.058(5) Uani 1 1 d . . . . .
H3E H 0.4540 0.7446 0.5579 0.070 Uiso 1 1 calc R U . . .
C4E C 0.4430(6) 0.7721(7) 0.4958(6) 0.073(6) Uani 1 1 d . . . . .
H4E H 0.4645 0.7936 0.5074 0.088 Uiso 1 1 calc R U . . .
C5E C 0.4165(7) 0.7686(8) 0.4479(7) 0.096(8) Uani 1 1 d . . . . .
H5E H 0.4197 0.7882 0.4265 0.115 Uiso 1 1 calc R U . . .
C6E C 0.3865(6) 0.7373(8) 0.4324(7) 0.082(7) Uani 1 1 d . . . . .
H6E H 0.3698 0.7350 0.3998 0.099 Uiso 1 1 calc R U . . .
C7E C 0.3449(5) 0.6773(6) 0.4394(5) 0.053(5) Uani 1 1 d . . . . .
H7E H 0.3294 0.6801 0.4066 0.064 Uiso 1 1 calc R U . . .
N1E N 0.3336(4) 0.6465(4) 0.4586(4) 0.046(3) Uani 1 1 d . . . . .
C8E C 0.2979(6) 0.6182(6) 0.4301(5) 0.054(5) Uani 1 1 d . . . . .
C9E C 0.3030(8) 0.5977(7) 0.3880(6) 0.091(8) Uani 1 1 d . . . . .
H9E1 H 0.2787 0.5792 0.3701 0.136 Uiso 1 1 calc R U . . .
H9E2 H 0.3050 0.6211 0.3680 0.136 Uiso 1 1 calc R U . . .
H9E3 H 0.3284 0.5798 0.3994 0.136 Uiso 1 1 calc R U . . .
C10E C 0.2566(6) 0.6433(7) 0.4114(8) 0.091(8) Uani 1 1 d . . . . .
H10D H 0.2336 0.6236 0.3927 0.137 Uiso 1 1 calc R U . . .
H10E H 0.2519 0.6549 0.4375 0.137 Uiso 1 1 calc R U . . .
H10F H 0.2577 0.6677 0.3919 0.137 Uiso 1 1 calc R U . . .
C11E C 0.2958(5) 0.5794(5) 0.4587(5) 0.042(4) Uani 1 1 d . . . . .
O1E O 0.2675(3) 0.5517(4) 0.4389(4) 0.056(3) Uani 1 1 d . . . . .
O3E O 0.3242(3) 0.5755(3) 0.5013(3) 0.046(3) Uani 1 1 d . . . . .
O2F O 0.2641(4) 0.5748(4) 0.6576(4) 0.055(3) Uani 1 1 d . . . . .
C1F C 0.1949(7) 0.6057(8) 0.6284(10) 0.099(8) Uani 1 1 d . . . . .
C2F C 0.2233(7) 0.5704(7) 0.6451(8) 0.077(6) Uani 1 1 d . . . . .
C3F C 0.2084(7) 0.5289(7) 0.6491(8) 0.077(6) Uani 1 1 d . . . . .
H3F H 0.2277 0.5052 0.6599 0.093 Uiso 1 1 calc R U . . .
C4F C 0.1665(7) 0.5211(8) 0.6377(11) 0.118(11) Uani 1 1 d . . . . .
H4F H 0.1572 0.4926 0.6410 0.142 Uiso 1 1 calc R U . . .
C5F C 0.1385(8) 0.5553(9) 0.6215(15) 0.172(17) Uani 1 1 d . . . . .
H5F H 0.1098 0.5510 0.6144 0.206 Uiso 1 1 calc R U . . .
C6F C 0.1534(8) 0.5981(8) 0.6154(14) 0.164(16) Uani 1 1 d . . . . .
H6F H 0.1339 0.6212 0.6021 0.197 Uiso 1 1 calc R U . . .
C7F C 0.2059(7) 0.6513(7) 0.6260(9) 0.094(8) Uani 1 1 d . . . . .
H7F H 0.1831 0.6710 0.6115 0.112 Uiso 1 1 calc R U . . .
N1F N 0.2416(5) 0.6677(5) 0.6409(5) 0.061(4) Uani 1 1 d . . . . .
C8F C 0.2457(6) 0.7153(6) 0.6377(6) 0.060(5) Uani 1 1 d . . . . .
C9F C 0.2259(6) 0.7396(7) 0.6652(6) 0.065(5) Uani 1 1 d . . . . .
H9F1 H 0.2290 0.7713 0.6625 0.098 Uiso 1 1 calc R U . . .
H9F2 H 0.1961 0.7322 0.6526 0.098 Uiso 1 1 calc R U . . .
H9F3 H 0.2398 0.7310 0.6980 0.098 Uiso 1 1 calc R U . . .
C10F C 0.2277(6) 0.7294(6) 0.5861(6) 0.069(6) Uani 1 1 d . . . . .
H10G H 0.2305 0.7612 0.5843 0.103 Uiso 1 1 calc R U . . .
H10H H 0.2430 0.7146 0.5709 0.103 Uiso 1 1 calc R U . . .
H10I H 0.1980 0.7213 0.5704 0.103 Uiso 1 1 calc R U . . .
C11F C 0.2936(5) 0.7276(5) 0.6608(5) 0.045(4) Uani 1 1 d . . . . .
O1F O 0.3004(4) 0.7676(4) 0.6638(4) 0.053(3) Uani 1 1 d . . . . .
O3F O 0.3202(3) 0.6975(3) 0.6705(3) 0.044(3) Uani 1 1 d . . . . .
O2G O 0.3638(6) 0.8488(4) 0.7294(5) 0.095(5) Uani 1 1 d . . . . .
C1G C 0.3510(6) 0.9038(6) 0.6717(6) 0.061(5) Uani 1 1 d . . . . .
C2G C 0.3545(6) 0.8892(6) 0.7155(6) 0.063(5) Uani 1 1 d . . . . .
C3G C 0.3513(7) 0.9199(6) 0.7458(7) 0.074(6) Uani 1 1 d . . . . .
H3G H 0.3551 0.9106 0.7759 0.089 Uiso 1 1 calc R U . . .
C4G C 0.3429(8) 0.9632(7) 0.7340(8) 0.088(7) Uani 1 1 d . . . . .
H4G H 0.3418 0.9840 0.7557 0.106 Uiso 1 1 calc R U . . .
C5G C 0.3359(10) 0.9757(8) 0.6890(9) 0.116(10) Uani 1 1 d . . . . .
H5G H 0.3267 1.0046 0.6786 0.139 Uiso 1 1 calc R U . . .
C6G C 0.3422(8) 0.9463(7) 0.6594(8) 0.099(9) Uani 1 1 d . . . . .
H6G H 0.3403 0.9561 0.6302 0.118 Uiso 1 1 calc R U . . .
C7G C 0.3563(6) 0.8749(6) 0.6378(6) 0.058(5) Uani 1 1 d . . . . .
H7G H 0.3547 0.8883 0.6101 0.069 Uiso 1 1 calc R U . . .
N1G N 0.3628(4) 0.8339(5) 0.6415(5) 0.054(4) Uani 1 1 d . . . . .
C8G C 0.3714(6) 0.8097(6) 0.6059(6) 0.057(5) Uani 1 1 d . . . . .
C9G C 0.4002(8) 0.8342(8) 0.5906(10) 0.118(11) Uani 1 1 d . . . . .
H9G1 H 0.4048 0.8168 0.5673 0.177 Uiso 1 1 calc R U . . .
H9G2 H 0.3875 0.8623 0.5770 0.177 Uiso 1 1 calc R U . . .
H9G3 H 0.4270 0.8393 0.6175 0.177 Uiso 1 1 calc R U . . .
C10G C 0.3298(7) 0.7984(8) 0.5652(6) 0.094(8) Uani 1 1 d . . . . .
H10J H 0.3350 0.7824 0.5415 0.141 Uiso 1 1 calc R U . . .
H10K H 0.3133 0.7800 0.5763 0.141 Uiso 1 1 calc R U . . .
H10L H 0.3144 0.8254 0.5516 0.141 Uiso 1 1 calc R U . . .
C11G C 0.3905(6) 0.7669(6) 0.6288(6) 0.052(4) Uani 1 1 d . . . . .
O1G O 0.4097(3) 0.7455(3) 0.6102(3) 0.046(3) Uani 1 1 d . . . . .
O3G O 0.3842(3) 0.7528(3) 0.6628(3) 0.045(3) Uani 1 1 d . . . . .
O2H O 0.2587(4) 0.2674(4) 0.6372(4) 0.062(3) Uani 1 1 d . . . . .
C1H C 0.2535(6) 0.2018(6) 0.5932(6) 0.061(5) Uani 1 1 d . . . . .
C2H C 0.2370(6) 0.2336(6) 0.6131(5) 0.052(5) Uani 1 1 d . . . . .
C3H C 0.1966(6) 0.2286(7) 0.6080(7) 0.067(5) Uani 1 1 d . . . . .
H3H H 0.1852 0.2503 0.6206 0.081 Uiso 1 1 calc R U . . .
C4H C 0.1724(6) 0.1933(7) 0.5851(6) 0.066(5) Uani 1 1 d . . . . .
H4H H 0.1444 0.1914 0.5814 0.079 Uiso 1 1 calc R U . . .
C5H C 0.1886(8) 0.1603(7) 0.5671(7) 0.084(7) Uani 1 1 d . . . . .
H5H H 0.1728 0.1347 0.5532 0.101 Uiso 1 1 calc R U . . .
C6H C 0.2274(7) 0.1662(7) 0.5705(7) 0.074(6) Uani 1 1 d . . . . .
H6H H 0.2379 0.1448 0.5565 0.089 Uiso 1 1 calc R U . . .
C7H C 0.2926(8) 0.2065(7) 0.5902(7) 0.080(7) Uani 1 1 d . . . . .
H7H H 0.2992 0.1853 0.5726 0.097 Uiso 1 1 calc R U . . .
N1H N 0.3191(6) 0.2370(5) 0.6093(5) 0.067(4) Uani 1 1 d . . . . .
C8H C 0.3550(7) 0.2421(7) 0.5973(7) 0.074(6) Uani 1 1 d . . . . .
C9H C 0.3397(10) 0.2507(11) 0.5449(9) 0.170(17) Uani 1 1 d . . . . .
H9H1 H 0.3639 0.2540 0.5378 0.255 Uiso 1 1 calc R U . . .
H9H2 H 0.3226 0.2259 0.5272 0.255 Uiso 1 1 calc R U . . .
H9H3 H 0.3230 0.2776 0.5363 0.255 Uiso 1 1 calc R U . . .
C10H C 0.3872(9) 0.2039(8) 0.6174(14) 0.170(17) Uani 1 1 d . . . . .
H10M H 0.4104 0.2084 0.6088 0.255 Uiso 1 1 calc R U . . .
H10N H 0.3980 0.2034 0.6514 0.255 Uiso 1 1 calc R U . . .
H10O H 0.3734 0.1759 0.6046 0.255 Uiso 1 1 calc R U . . .
C11H C 0.3788(6) 0.2832(6) 0.6225(6) 0.056(5) Uani 1 1 d . . . . .
O1H O 0.4054(4) 0.2986(4) 0.6112(4) 0.053(3) Uani 1 1 d . . . . .
O3H O 0.3698(4) 0.2991(4) 0.6544(4) 0.054(3) Uani 1 1 d . . . . .
O2I O 0.5125(4) 0.3010(4) 0.8819(4) 0.058(3) Uani 1 1 d . . . . .
C1I C 0.5048(6) 0.2277(6) 0.9089(6) 0.057(5) Uani 1 1 d . . . . .
C2I C 0.5244(6) 0.2695(6) 0.9150(5) 0.054(5) Uani 1 1 d . . . . .
C3I C 0.5574(6) 0.2795(7) 0.9573(6) 0.069(6) Uani 1 1 d . . . . .
H3I H 0.5700 0.3077 0.9624 0.083 Uiso 1 1 calc R U . . .
C4I C 0.5721(6) 0.2480(7) 0.9924(6) 0.064(5) Uani 1 1 d . . . . .
H4I H 0.5952 0.2547 1.0212 0.077 Uiso 1 1 calc R U . . .
C5I C 0.5535(7) 0.2067(7) 0.9861(6) 0.072(6) Uani 1 1 d . . . . .
H5I H 0.5639 0.1851 1.0098 0.086 Uiso 1 1 calc R U . . .
C6I C 0.5193(6) 0.1983(7) 0.9441(6) 0.072(6) Uani 1 1 d . . . . .
H6I H 0.5056 0.1707 0.9399 0.086 Uiso 1 1 calc R U . . .
C7I C 0.4685(6) 0.2154(6) 0.8666(6) 0.064(5) Uani 1 1 d . . . . .
H7I H 0.4608 0.1854 0.8651 0.077 Uiso 1 1 calc R U . . .
N1I N 0.4451(4) 0.2380(5) 0.8309(5) 0.051(4) Uani 1 1 d . . . . .
C8I C 0.4069(6) 0.2178(6) 0.7957(6) 0.063(5) Uani 1 1 d . . . . .
C9I C 0.4151(8) 0.1764(8) 0.7773(8) 0.122(11) Uani 1 1 d . . . . .
H9I1 H 0.3887 0.1643 0.7540 0.184 Uiso 1 1 calc R U . . .
H9I2 H 0.4340 0.1819 0.7627 0.184 Uiso 1 1 calc R U . . .
H9I3 H 0.4280 0.1553 0.8028 0.184 Uiso 1 1 calc R U . . .
C10I C 0.3758(7) 0.2114(10) 0.8144(7) 0.117(11) Uani 1 1 d . . . . .
H10P H 0.3506 0.1979 0.7905 0.175 Uiso 1 1 calc R U . . .
H10Q H 0.3875 0.1921 0.8418 0.175 Uiso 1 1 calc R U . . .
H10R H 0.3686 0.2398 0.8234 0.175 Uiso 1 1 calc R U . . .
C11I C 0.3891(6) 0.2503(6) 0.7545(6) 0.054(5) Uani 1 1 d . . . . .
O1I O 0.3547(4) 0.2387(4) 0.7212(4) 0.064(3) Uani 1 1 d . . . . .
O3I O 0.4073(3) 0.2864(3) 0.7548(3) 0.044(3) Uani 1 1 d . . . . .
O1K O 0.4050(4) 0.5296(4) 0.5316(4) 0.051(3) Uani 1 1 d . . . . .
O2K O 0.4106(4) 0.5911(5) 0.4972(5) 0.075(4) Uani 1 1 d . . . . .
C1K C 0.4153(6) 0.5506(7) 0.5055(6) 0.061(5) Uani 1 1 d . . . . .
C2K C 0.4396(8) 0.5272(7) 0.4814(8) 0.096(8) Uani 1 1 d . . . . .
H2K1 H 0.4415 0.5467 0.4578 0.143 Uiso 1 1 calc R U . . .
H2K2 H 0.4249 0.5003 0.4664 0.143 Uiso 1 1 calc R U . . .
H2K3 H 0.4678 0.5199 0.5047 0.143 Uiso 1 1 calc R U . . .
O3K O 0.3723(4) 0.6598(4) 0.7646(3) 0.048(3) Uani 1 1 d . . . . .
O4K O 0.3039(4) 0.6459(4) 0.7406(4) 0.056(3) Uani 1 1 d . . . . .
C3K C 0.3408(7) 0.6552(5) 0.7714(6) 0.050(4) Uani 1 1 d . . . . .
C4K C 0.3443(6) 0.6636(7) 0.8198(6) 0.073(6) Uani 1 1 d . . . . .
H4K1 H 0.3254 0.6438 0.8259 0.110 Uiso 1 1 calc R U . . .
H4K2 H 0.3366 0.6940 0.8222 0.110 Uiso 1 1 calc R U . . .
H4K3 H 0.3731 0.6583 0.8428 0.110 Uiso 1 1 calc R U . . .
O5K O 0.3902(3) 0.3744(4) 0.7831(4) 0.051(3) Uani 1 1 d . . . . .
O6K O 0.4177(5) 0.3292(5) 0.8459(5) 0.088(5) Uani 1 1 d . . . . .
C5K C 0.3926(7) 0.3597(8) 0.8232(7) 0.081(6) Uani 1 1 d . . . . .
C6K C 0.3663(11) 0.3817(16) 0.8398(10) 0.24(3) Uani 1 1 d . . . . .
H6K1 H 0.3749 0.3743 0.8726 0.363 Uiso 1 1 calc R U . . .
H6K2 H 0.3372 0.3725 0.8215 0.363 Uiso 1 1 calc R U . . .
H6K3 H 0.3686 0.4134 0.8367 0.363 Uiso 1 1 calc R U . . .
N1N N 0.5364(6) 0.5217(6) 0.6785(6) 0.069(5) Uani 1 1 d . . . . .
O1N O 0.5056(5) 0.5398(4) 0.6461(4) 0.069(4) Uani 1 1 d . . . . .
O2N O 0.5403(4) 0.4805(5) 0.6812(4) 0.068(4) Uani 1 1 d . . . . .
O3N O 0.5664(5) 0.5456(5) 0.7055(4) 0.076(4) Uani 1 1 d . . . . .
N2N N 0.2931(6) 0.6553(5) 0.5485(5) 0.052(4) Uani 1 1 d . . . . .
O4N O 0.3270(6) 0.6619(5) 0.5544(5) 0.089(5) Uani 1 1 d . . . . .
O5N O 0.2818(5) 0.6308(6) 0.5766(6) 0.102(5) Uani 1 1 d . . . . .
O6N O 0.2612(6) 0.6662(9) 0.5130(7) 0.170(10) Uani 1 1 d . . . . .
N1 N 0.5000 0.5211(4) 0.7500 0.016(3) Uiso 1 2 d S . P G .
O1X O 0.4799(6) 0.5576(7) 0.7336(6) 0.041(5) Uiso 0.5 1 d . . P . .
O2X O 0.4664(6) 0.5217(6) 0.7171(6) 0.035(4) Uiso 0.5 1 d . . P G .
O3X O 0.4810(6) 0.4864(7) 0.7327(7) 0.047(5) Uiso 0.5 1 d . . P . .
N3N N 0.5000 0.2410(11) 0.7500 0.102(9) Uiso 1 2 d S . P . .
O7N O 0.5087(5) 0.2598(5) 0.7878(5) 0.095(5) Uani 1 1 d . . . . .
O8N O 0.5000 0.1974(15) 0.7500 0.214(17) Uiso 1 2 d S . P . .
O1M O 0.3032(4) 0.3930(4) 0.5821(4) 0.061(3) Uani 1 1 d . . . . .
H1M H 0.2850 0.3871 0.5915 0.092 Uiso 1 1 calc R U . . .
C1M C 0.2874(7) 0.3845(7) 0.5347(6) 0.081(7) Uani 1 1 d . . . . .
H1M1 H 0.2757(14) 0.353(3) 0.5281(10) 0.122 Uiso 1 1 calc R U . . .
H1M2 H 0.311(2) 0.3879(8) 0.5239(13) 0.122 Uiso 1 1 calc R U . . .
H1M3 H 0.263(3) 0.407(2) 0.517(2) 0.122 Uiso 1 1 calc R U . . .
O2M O 0.2746(6) 0.4424(6) 0.2753(6) 0.120(6) Uiso 1 1 d . . . . .
H2M H 0.2567 0.4245 0.2577 0.179 Uiso 1 1 calc R U . . .
C2M C 0.2520(12) 0.4791(13) 0.2905(14) 0.194(17) Uiso 1 1 d . . . . .
H2M1 H 0.2508 0.4704 0.3195 0.291 Uiso 1 1 calc R U . . .
H2M2 H 0.2236 0.4833 0.2661 0.291 Uiso 1 1 calc R U . . .
H2M3 H 0.2677 0.5066 0.2955 0.291 Uiso 1 1 calc R U . . .
O3M O 0.2324(5) 0.3570(6) 0.2534(6) 0.113(6) Uiso 1 1 d . . . . .
H3M H 0.2528 0.3532 0.2469 0.169 Uiso 1 1 calc R U . . .
C3M C 0.2345(7) 0.3251(8) 0.2887(7) 0.091(7) Uiso 1 1 d . . . . .
H3M1 H 0.2561 0.3340 0.3192 0.137 Uiso 1 1 calc R U . . .
H3M2 H 0.2413 0.2961 0.2806 0.137 Uiso 1 1 calc R U . . .
H3M3 H 0.2073 0.3238 0.2900 0.137 Uiso 1 1 calc R U . . .
O4M O 0.2401(5) 0.3496(5) 0.5953(5) 0.089(4) Uiso 1 1 d . . . . .
H4M H 0.2443 0.3236 0.6051 0.133 Uiso 1 1 calc R U . . .
C4M C 0.2063(8) 0.3685(9) 0.6042(9) 0.117(9) Uiso 1 1 d . . . . .
H4MA H 0.2084 0.3578 0.6342 0.175 Uiso 1 1 calc R U . . .
H4MB H 0.1793 0.3599 0.5793 0.175 Uiso 1 1 calc R U . . .
H4MC H 0.2087 0.4005 0.6051 0.175 Uiso 1 1 calc R U . . .
O5M O 0.5456(8) 0.8405(8) 0.7187(8) 0.067(7) Uiso 0.5 1 d . . P A 1
H5M H 0.5715 0.8413 0.7354 0.100 Uiso 0.5 1 calc R U P A 1
C5M C 0.5372(12) 0.8495(12) 0.6702(12) 0.065(10) Uiso 0.5 1 d . . P A 1
H5MA H 0.5113 0.8348 0.6493 0.097 Uiso 0.5 1 calc R U P A 1
H5MB H 0.5605 0.8385 0.6642 0.097 Uiso 0.5 1 calc R U P A 1
H5MC H 0.5343 0.8811 0.6645 0.097 Uiso 0.5 1 calc R U P A 1
O6M O 0.5033(10) 0.7777(6) 0.7454(12) 0.050(6) Uiso 0.5 1 d D . P B -11
H6M H 0.5023 0.7851 0.7195 0.075 Uiso 0.5 1 calc R U P B -11
C6M C 0.4810(15) 0.8078(13) 0.7588(18) 0.112(17) Uiso 0.5 1 d D . P B -11
H6M1 H 0.4972 0.8153 0.7918 0.167 Uiso 0.5 1 calc R U P B -11
H6M2 H 0.4542 0.7950 0.7544 0.167 Uiso 0.5 1 calc R U P B -11
H6M3 H 0.4759 0.8344 0.7398 0.167 Uiso 0.5 1 calc R U P B -11
O1W O 0.3269(4) 0.5319(4) 0.7372(4) 0.058(3) Uiso 0.5 1 d . . P C 1
O8M O 0.3269(4) 0.5319(4) 0.7372(4) 0.058(3) Uiso 0.5 1 d . . P C 2
H8M H 0.3029 0.5370 0.7352 0.086 Uiso 0.5 1 d R U P C 2
C8M C 0.3482(12) 0.4992(13) 0.7746(12) 0.067(10) Uiso 0.5 1 d . . P C 2
H8M1 H 0.3274 0.4789 0.7763 0.100 Uiso 0.5 1 calc R U P C 2
H8M2 H 0.3627 0.5142 0.8045 0.100 Uiso 0.5 1 calc R U P C 2
H8M3 H 0.3686 0.4827 0.7676 0.100 Uiso 0.5 1 calc R U P C 2
O2W O 0.3701(11) 0.4621(11) 0.7935(11) 0.105(10) Uiso 0.5 1 d . . P D 1
O3W O 0.4841(4) 0.6391(4) 0.5896(4) 0.069(4) Uiso 0.5 1 d . . P C 1
O9M O 0.4841(4) 0.6391(4) 0.5896(4) 0.069(4) Uiso 0.5 1 d . . P C 2
H9MA H 0.4732 0.6290 0.5623 0.083 Uiso 0.5 1 d R U P C 2
C9M C 0.5254(15) 0.6322(15) 0.6084(16) 0.092(14) Uiso 0.5 1 d . . P C 2
H9M1 H 0.5379 0.6501 0.5922 0.138 Uiso 0.5 1 calc R U P C 2
H9M2 H 0.5309 0.6011 0.6055 0.138 Uiso 0.5 1 calc R U P C 2
H9M3 H 0.5376 0.6403 0.6415 0.138 Uiso 0.5 1 calc R U P C 2
O4W O 0.5671(10) 0.6214(10) 0.6548(11) 0.097(10) Uiso 0.5 1 d . . P E 1
O8W O 0.4789(9) 0.4745(9) 0.5702(10) 0.084(8) Uiso 0.5 1 d . . P F 10
O7W O 0.4998(4) 0.3941(4) 0.6057(4) 0.059(3) Uiso 0.5 1 d . . P G 1
O7M O 0.4998(4) 0.3941(4) 0.6057(4) 0.059(3) Uiso 0.5 1 d . . P G 2
H7M H 0.5252 0.3870 0.6178 0.088 Uiso 0.5 1 d R U P G 2
C7M C 0.4947(12) 0.4335(12) 0.5819(12) 0.062(10) Uiso 0.5 1 d . . P G 2
H7M1 H 0.4814 0.4280 0.5482 0.093 Uiso 0.5 1 calc R U P G 2
H7M2 H 0.5221 0.4471 0.5906 0.093 Uiso 0.5 1 calc R U P G 2
H7M3 H 0.4770 0.4532 0.5900 0.093 Uiso 0.5 1 calc R U P G 2
O10M O 0.4563(10) 0.6403(10) 0.4398(10) 0.095(9) Uiso 0.5 1 d . . P H 3
H10S H 0.4412 0.6567 0.4177 0.143 Uiso 0.5 1 calc R U P H 3
C10M C 0.4816(13) 0.6661(14) 0.4786(14) 0.080(12) Uiso 0.5 1 d . . P H 3
H10T H 0.5100 0.6678 0.4806 0.120 Uiso 0.5 1 calc R U P H 3
H10U H 0.4826 0.6527 0.5071 0.120 Uiso 0.5 1 calc R U P H 3
H10V H 0.4698 0.6956 0.4750 0.120 Uiso 0.5 1 calc R U P H 3
O5W O 0.4754(11) 0.6350(11) 0.5068(11) 0.045(9) Uiso 0.3 1 d . . P I 4
O6W O 0.0483(16) 0.6121(16) 0.5983(16) 0.043(12) Uiso 0.2 1 d . . P J 5

loop_
_atom_site_aniso_label
_atom_site_aniso_U_11
_atom_site_aniso_U_22
_atom_site_aniso_U_33
_atom_site_aniso_U_23
_atom_site_aniso_U_13
_atom_site_aniso_U_12
Dy1 0.0375(6) 0.0427(6) 0.0349(5) 0.000 0.0142(5) 0.000
Dy2 0.0426(6) 0.0427(6) 0.0354(5) 0.000 0.0135(5) 0.000
Dy3 0.0378(4) 0.0423(4) 0.0353(3) 0.0000(3) 0.0153(3) -0.0012(3)
Dy4 0.0410(5) 0.0427(4) 0.0397(4) 0.0006(3) 0.0161(3) 0.0016(4)
Dy5 0.0371(8) 0.0433(10) 0.0377(10) 0.0038(8) 0.0187(6) 0.0014(6)
Dy6 0.0356(6) 0.0402(9) 0.0327(5) 0.0019(5) 0.0130(4) -0.0015(5)
Dy7 0.0408(4) 0.0486(5) 0.0355(3) 0.0038(3) 0.0193(3) 0.0043(4)
Dy8 0.0474(5) 0.0468(4) 0.0364(3) 0.0022(3) 0.0209(4) 0.0005(4)
Dy9 0.0502(5) 0.0461(5) 0.0408(4) 0.0002(3) 0.0209(4) -0.0042(4)
Dy10 0.0466(5) 0.0475(5) 0.0386(4) -0.0018(3) 0.0172(4) 0.0024(4)
Zn1 0.0435(12) 0.0545(12) 0.0575(11) -0.0008(10) 0.0261(10) -0.0003(10)
Zn2 0.0461(12) 0.0616(13) 0.0469(10) -0.0033(10) 0.0085(9) -0.0024(10)
Zn3 0.058(3) 0.0572(19) 0.0370(12) 0.0050(11) 0.0078(12) -0.0050(18)
Zn4 0.0543(13) 0.0515(12) 0.0470(10) -0.0009(9) 0.0193(10) -0.0075(10)
Zn5 0.0533(13) 0.0496(12) 0.0480(10) 0.0067(9) 0.0242(10) 0.0028(10)
Zn6 0.0679(16) 0.0674(15) 0.0472(11) 0.0135(10) 0.0048(11) -0.0216(12)
O1 0.042(6) 0.043(6) 0.035(5) 0.000(5) 0.017(5) 0.001(5)
O2 0.035(6) 0.042(6) 0.038(5) -0.005(4) 0.017(5) 0.008(5)
O3 0.040(6) 0.035(5) 0.035(5) -0.004(4) 0.019(5) -0.003(5)
O4 0.050(7) 0.049(6) 0.035(5) 0.007(5) 0.020(5) -0.008(5)
O5 0.039(6) 0.053(7) 0.041(5) 0.007(5) 0.024(5) -0.002(5)
O6 0.058(7) 0.041(6) 0.030(5) 0.000(4) 0.012(5) 0.004(5)
O7 0.051(7) 0.052(7) 0.041(5) 0.002(5) 0.015(5) 0.000(6)
O8 0.042(6) 0.039(6) 0.027(4) 0.002(4) 0.011(4) 0.001(5)
O9 0.028(5) 0.039(6) 0.047(5) -0.005(5) 0.019(5) -0.006(5)
O10 0.037(6) 0.055(7) 0.038(5) 0.001(5) 0.012(5) 0.007(5)
O11 0.036(6) 0.054(7) 0.040(5) 0.006(5) 0.012(5) 0.007(5)
O12 0.049(7) 0.047(6) 0.028(5) 0.006(4) 0.014(5) 0.001(5)
O13 0.049(7) 0.060(7) 0.039(5) 0.009(5) 0.021(5) 0.007(6)
O14 0.038(6) 0.050(7) 0.042(5) -0.006(5) 0.008(5) -0.003(5)
O15 0.036(6) 0.043(6) 0.038(5) 0.000(5) 0.006(5) 0.003(5)
O2A 0.043(6) 0.047(6) 0.034(5) 0.004(5) 0.016(5) 0.004(5)
C1A 0.052(11) 0.041(9) 0.056(9) 0.006(8) 0.033(9) 0.003(8)
C2A 0.045(10) 0.055(10) 0.046(9) 0.003(8) 0.025(8) 0.003(9)
C3A 0.055(11) 0.046(10) 0.052(9) 0.004(8) 0.016(9) 0.015(9)
C4A 0.082(15) 0.076(14) 0.055(11) 0.016(10) 0.035(11) 0.018(12)
C5A 0.082(15) 0.080(14) 0.052(10) -0.002(10) 0.043(11) 0.012(12)
C6A 0.061(12) 0.066(12) 0.045(9) 0.011(8) 0.032(9) 0.012(10)
C7A 0.040(10) 0.058(11) 0.049(9) 0.005(8) 0.021(8) -0.013(9)
O1A 0.045(7) 0.061(7) 0.045(6) -0.007(5) 0.029(6) 0.001(6)
O3A 0.048(7) 0.040(6) 0.034(5) -0.002(5) 0.020(5) -0.006(5)
O2B 0.036(6) 0.051(7) 0.042(5) -0.008(5) 0.008(5) 0.008(5)
C1B 0.058(11) 0.045(10) 0.027(7) -0.004(7) 0.004(8) -0.019(9)
C2B 0.050(11) 0.055(11) 0.038(8) -0.008(8) 0.008(8) -0.001(9)
C3B 0.068(13) 0.055(11) 0.033(8) -0.002(8) 0.004(8) 0.005(10)
C4B 0.076(14) 0.077(14) 0.028(8) -0.005(9) 0.009(9) 0.006(12)
C5B 0.081(14) 0.051(10) 0.039(8) -0.010(8) 0.029(9) -0.010(10)
C6B 0.052(11) 0.056(11) 0.038(8) 0.005(8) 0.016(8) 0.003(9)
C7B 0.036(9) 0.054(10) 0.036(8) 0.008(8) 0.017(7) 0.000(8)
O1B 0.051(7) 0.052(7) 0.036(5) -0.004(5) 0.020(5) 0.001(6)
O3B 0.041(6) 0.047(6) 0.032(5) -0.006(5) 0.013(5) -0.004(5)
O2C 0.056(8) 0.045(7) 0.062(7) -0.005(6) 0.030(6) 0.003(6)
C1C 0.055(12) 0.076(13) 0.043(9) 0.004(9) 0.028(9) -0.007(10)
C2C 0.055(12) 0.053(11) 0.051(9) -0.011(9) 0.015(9) -0.017(10)
C3C 0.051(12) 0.064(12) 0.064(11) -0.007(10) 0.026(10) -0.010(10)
C4C 0.075(15) 0.077(15) 0.068(12) -0.003(11) 0.046(12) -0.004(12)
C5C 0.075(14) 0.078(15) 0.075(12) -0.005(11) 0.058(12) -0.016(12)
C6C 0.071(14) 0.058(12) 0.068(11) 0.011(9) 0.040(11) 0.006(10)
C7C 0.074(14) 0.040(10) 0.056(10) 0.005(8) 0.037(10) 0.001(10)
O1C 0.053(8) 0.057(7) 0.066(7) 0.001(6) 0.036(6) 0.001(6)
O3C 0.042(7) 0.052(7) 0.054(6) 0.002(5) 0.028(6) -0.002(6)
O2D 0.062(10) 0.096(12) 0.089(10) -0.040(9) 0.004(8) 0.005(9)
C1D 0.085(18) 0.068(14) 0.067(13) -0.014(11) -0.005(13) -0.034(14)
C2D 0.084(18) 0.065(14) 0.072(14) -0.018(12) 0.005(14) 0.010(14)
C3D 0.10(2) 0.12(2) 0.12(2) -0.036(19) 0.035(19) -0.034(18)
C4D 0.11(3) 0.22(4) 0.20(3) -0.15(3) 0.04(3) -0.08(3)
C6D 0.09(2) 0.15(3) 0.100(19) -0.025(19) 0.023(17) -0.037(19)
C7D 0.056(14) 0.12(2) 0.080(15) 0.042(15) 0.017(12) -0.013(14)
N1D 0.029(8) 0.083(12) 0.063(9) 0.017(9) 0.001(7) -0.011(8)
C8D 0.056(13) 0.117(19) 0.070(12) -0.017(13) 0.042(11) -0.018(13)
C9D 0.066(17) 0.31(5) 0.067(14) -0.01(2) 0.014(13) -0.10(2)
C10D 0.082(17) 0.12(2) 0.078(14) 0.008(14) 0.034(13) 0.050(15)
C11D 0.046(11) 0.053(11) 0.052(10) 0.001(9) 0.013(9) -0.011(9)
O1D 0.036(6) 0.066(8) 0.051(6) 0.005(6) 0.020(5) 0.002(6)
O3D 0.047(7) 0.069(8) 0.048(6) 0.001(6) 0.020(6) -0.010(6)
O2E 0.074(9) 0.057(7) 0.043(6) 0.008(5) 0.024(6) -0.011(7)
C1E 0.039(10) 0.064(11) 0.042(8) 0.014(8) 0.005(8) 0.005(9)
C2E 0.060(11) 0.034(8) 0.057(9) -0.004(8) 0.037(9) -0.009(8)
C3E 0.065(13) 0.078(13) 0.034(8) 0.020(9) 0.025(9) 0.012(11)
C4E 0.047(12) 0.115(18) 0.057(10) 0.031(11) 0.022(10) -0.009(12)
C5E 0.061(14) 0.13(2) 0.066(13) 0.038(14) 0.003(11) -0.030(15)
C6E 0.053(13) 0.117(19) 0.060(11) 0.040(12) 0.010(10) -0.019(13)
C7E 0.050(11) 0.069(12) 0.038(8) 0.016(8) 0.017(8) 0.012(10)
N1E 0.045(8) 0.057(9) 0.039(6) 0.011(6) 0.022(6) 0.004(7)
C8E 0.057(12) 0.061(11) 0.044(9) -0.001(8) 0.022(9) -0.002(10)
C9E 0.14(2) 0.094(16) 0.044(10) -0.018(10) 0.051(13) -0.045(15)
C10E 0.045(12) 0.073(15) 0.116(18) 0.009(13) -0.003(12) 0.004(11)
C11E 0.037(9) 0.055(10) 0.037(8) 0.017(8) 0.020(7) 0.016(8)
O1E 0.034(7) 0.070(8) 0.046(6) -0.003(6) 0.000(5) -0.006(6)
O3E 0.044(7) 0.057(7) 0.039(5) 0.000(5) 0.021(5) 0.002(6)
O2F 0.049(7) 0.050(7) 0.071(7) -0.002(6) 0.032(7) -0.001(6)
C1F 0.064(16) 0.064(15) 0.18(3) -0.015(16) 0.061(17) -0.012(13)
C2F 0.062(14) 0.066(14) 0.128(19) -0.013(13) 0.066(15) -0.011(12)
C3F 0.078(16) 0.061(13) 0.118(17) -0.020(12) 0.065(15) -0.021(12)
C4F 0.065(16) 0.063(15) 0.25(4) 0.012(18) 0.08(2) -0.012(13)
C5F 0.055(16) 0.09(2) 0.38(6) 0.03(3) 0.10(3) 0.000(15)
C6F 0.068(18) 0.063(17) 0.37(5) 0.00(2) 0.10(3) -0.010(14)
C7F 0.045(13) 0.056(13) 0.17(2) -0.012(14) 0.034(15) 0.010(11)
N1F 0.045(9) 0.055(10) 0.083(10) -0.010(8) 0.029(9) 0.002(8)
C8F 0.052(12) 0.048(11) 0.072(12) 0.010(9) 0.019(10) 0.013(9)
C9F 0.055(12) 0.085(14) 0.063(11) -0.002(10) 0.033(10) 0.009(11)
C10F 0.064(13) 0.058(12) 0.069(12) 0.000(10) 0.014(11) -0.008(10)
C11F 0.046(10) 0.038(9) 0.052(9) 0.010(8) 0.023(8) 0.006(8)
O1F 0.054(8) 0.042(7) 0.063(7) 0.013(6) 0.026(6) 0.014(6)
O3F 0.051(7) 0.041(6) 0.039(5) -0.001(5) 0.020(5) 0.009(6)
O2G 0.180(17) 0.047(8) 0.071(9) 0.000(7) 0.068(10) -0.011(9)
C1G 0.058(12) 0.053(11) 0.066(11) 0.012(10) 0.022(10) 0.012(10)
C2G 0.079(15) 0.045(11) 0.057(10) 0.004(9) 0.022(10) -0.008(10)
C3G 0.101(18) 0.059(13) 0.077(13) -0.013(11) 0.052(13) -0.011(12)
C4G 0.12(2) 0.047(12) 0.082(15) -0.011(11) 0.033(15) 0.014(13)
C5G 0.19(3) 0.073(17) 0.106(19) 0.039(15) 0.08(2) 0.032(18)
C6G 0.16(3) 0.073(15) 0.084(15) 0.028(13) 0.074(17) 0.048(16)
C7G 0.074(14) 0.051(11) 0.049(9) 0.025(9) 0.026(9) 0.016(10)
N1G 0.036(8) 0.062(10) 0.069(9) 0.031(8) 0.027(7) 0.025(7)
C8G 0.068(13) 0.061(11) 0.059(10) 0.023(9) 0.043(10) 0.024(10)
C9G 0.16(3) 0.090(18) 0.18(3) 0.069(18) 0.14(2) 0.056(17)
C10G 0.12(2) 0.116(19) 0.034(9) 0.023(11) 0.022(11) 0.069(16)
C11G 0.061(12) 0.051(11) 0.046(9) 0.018(8) 0.025(9) 0.009(9)
O1G 0.050(7) 0.049(7) 0.038(5) 0.012(5) 0.018(5) 0.001(6)
O3G 0.041(7) 0.052(7) 0.041(5) 0.007(5) 0.017(5) 0.005(5)
O2H 0.043(7) 0.077(9) 0.063(7) -0.006(7) 0.019(6) -0.002(7)
C1H 0.072(14) 0.047(11) 0.069(11) -0.004(9) 0.037(11) -0.029(10)
C2H 0.056(12) 0.064(12) 0.035(8) -0.005(8) 0.017(8) -0.011(10)
C3H 0.061(13) 0.071(14) 0.071(12) -0.009(11) 0.030(11) -0.001(11)
C4H 0.062(13) 0.079(14) 0.049(10) -0.004(10) 0.017(10) -0.016(11)
C5H 0.093(18) 0.076(15) 0.088(15) -0.038(12) 0.044(15) -0.036(14)
C6H 0.086(17) 0.070(14) 0.065(12) 0.008(11) 0.032(12) 0.001(13)
C7H 0.107(19) 0.079(15) 0.058(11) -0.002(11) 0.038(13) -0.027(14)
N1H 0.082(12) 0.057(10) 0.078(10) -0.022(8) 0.049(10) -0.013(9)
C8H 0.078(15) 0.070(14) 0.076(13) -0.022(11) 0.037(12) -0.024(12)
C9H 0.23(4) 0.23(4) 0.11(2) -0.11(2) 0.13(2) -0.14(3)
C10H 0.15(3) 0.055(15) 0.39(6) -0.02(2) 0.21(4) -0.001(17)
C11H 0.064(13) 0.054(11) 0.043(9) 0.001(8) 0.017(9) -0.011(10)
O1H 0.057(8) 0.056(7) 0.044(6) -0.005(5) 0.020(6) -0.009(6)
O3H 0.062(8) 0.058(7) 0.044(6) -0.003(5) 0.024(6) -0.006(6)
O2I 0.055(8) 0.063(8) 0.046(6) 0.010(6) 0.010(6) 0.001(6)
C1I 0.061(12) 0.061(12) 0.049(9) 0.005(9) 0.024(9) -0.009(10)
C2I 0.064(12) 0.066(12) 0.036(8) 0.004(8) 0.024(9) 0.002(10)
C3I 0.077(14) 0.074(13) 0.047(10) 0.011(10) 0.017(10) -0.016(11)
C4I 0.073(14) 0.081(14) 0.038(9) 0.018(9) 0.024(9) 0.002(12)
C5I 0.097(17) 0.080(15) 0.038(9) 0.018(9) 0.027(10) 0.003(13)
C6I 0.072(14) 0.080(14) 0.050(10) 0.016(10) 0.015(10) -0.017(12)
C7I 0.062(13) 0.058(12) 0.070(12) -0.008(10) 0.026(11) -0.010(10)
N1I 0.042(9) 0.065(10) 0.047(7) 0.007(7) 0.021(7) -0.001(7)
C8I 0.063(13) 0.066(13) 0.043(9) 0.000(9) 0.006(9) -0.007(11)
C9I 0.14(2) 0.076(17) 0.077(15) 0.000(13) -0.022(15) 0.003(17)
C10I 0.078(17) 0.20(3) 0.057(12) 0.027(15) 0.010(12) -0.073(18)
C11I 0.060(12) 0.051(11) 0.056(10) -0.013(9) 0.029(10) -0.007(10)
O1I 0.051(8) 0.071(9) 0.049(6) 0.007(6) 0.001(6) -0.009(7)
O3I 0.041(6) 0.044(6) 0.044(6) 0.000(5) 0.017(5) -0.010(5)
O1K 0.055(8) 0.058(8) 0.044(6) -0.002(5) 0.026(6) -0.001(6)
O2K 0.090(11) 0.067(9) 0.079(9) 0.017(7) 0.046(8) 0.011(8)
C1K 0.042(11) 0.071(14) 0.056(11) -0.018(11) 0.007(9) 0.004(10)
C2K 0.14(2) 0.057(13) 0.124(19) 0.000(13) 0.090(19) 0.006(14)
O3K 0.052(7) 0.062(8) 0.041(6) 0.000(5) 0.029(6) -0.005(6)
O4K 0.052(8) 0.068(8) 0.058(7) 0.004(6) 0.033(7) 0.007(7)
C3K 0.074(14) 0.038(9) 0.045(9) 0.002(7) 0.033(10) 0.013(9)
C4K 0.067(14) 0.113(17) 0.051(10) 0.003(11) 0.035(10) -0.008(12)
O5K 0.050(7) 0.057(7) 0.044(6) 0.004(5) 0.018(6) 0.008(6)
O6K 0.097(12) 0.097(12) 0.086(10) 0.026(9) 0.056(9) 0.025(10)
C5K 0.078(16) 0.097(18) 0.066(13) -0.006(13) 0.030(13) -0.007(14)
C6K 0.21(4) 0.47(7) 0.10(2) 0.10(3) 0.12(3) 0.22(5)
N1N 0.065(12) 0.071(12) 0.064(10) -0.009(10) 0.020(9) 0.006(11)
O1N 0.085(10) 0.067(9) 0.058(7) -0.004(7) 0.034(8) 0.012(8)
O2N 0.065(9) 0.066(9) 0.062(8) -0.009(7) 0.017(7) 0.001(7)
O3N 0.081(10) 0.078(10) 0.059(8) 0.011(7) 0.023(8) 0.000(8)
N2N 0.062(11) 0.059(10) 0.039(7) 0.000(7) 0.026(9) 0.011(9)
O4N 0.100(13) 0.093(12) 0.059(8) 0.004(8) 0.021(10) 0.014(11)
O5N 0.083(12) 0.119(14) 0.111(12) 0.018(11) 0.049(10) 0.029(10)
O6N 0.088(14) 0.27(3) 0.104(13) 0.068(16) -0.003(11) 0.050(16)
O7N 0.106(12) 0.122(13) 0.069(9) -0.022(9) 0.050(9) -0.040(10)
O1M 0.053(8) 0.075(9) 0.053(7) -0.004(6) 0.019(6) -0.009(7)
C1M 0.087(17) 0.093(16) 0.062(12) -0.016(11) 0.030(12) -0.026(13)

loop_
_atom_type_symbol
_atom_type_description
_atom_type_scat_dispersion_real
_atom_type_scat_dispersion_imag
_atom_type_scat_source
C C 0.0033 0.0016 'International Tables Vol C Tables 4.2.6.8 and 6.1.1.4'
H H 0.0000 0.0000 'International Tables Vol C Tables 4.2.6.8 and 6.1.1.4'
N N 0.0061 0.0033 'International Tables Vol C Tables 4.2.6.8 and 6.1.1.4'
O O 0.0106 0.0060 'International Tables Vol C Tables 4.2.6.8 and 6.1.1.4'
Zn Zn 0.2839 1.4301 'International Tables Vol C Tables 4.2.6.8 and 6.1.1.4'
Dy Dy -0.1892 4.4098 'International Tables Vol C Tables 4.2.6.8 and 6.1.1.4'

loop_
_geom_angle_atom_site_label_1
_geom_angle_atom_site_label_2
_geom_angle_atom_site_label_3
_geom_angle
_geom_angle_site_symmetry_1
_geom_angle_site_symmetry_3
O3 Dy1 O3 91.9(5) 2_656 .
O3 Dy1 O1 76.0(3) 2_656 2_656
O3 Dy1 O1 134.3(3) . 2_656
O3 Dy1 O1 134.3(3) 2_656 .
O3 Dy1 O1 76.0(3) . .
O1 Dy1 O1 141.7(5) 2_656 .
O3 Dy1 O2 145.8(3) 2_656 .
O3 Dy1 O2 72.3(3) . .
O1 Dy1 O2 93.3(3) 2_656 .
O1 Dy1 O2 72.3(3) . .
O3 Dy1 O2 72.3(3) 2_656 2_656
O3 Dy1 O2 145.8(3) . 2_656
O1 Dy1 O2 72.3(3) 2_656 2_656
O1 Dy1 O2 93.3(3) . 2_656
O2 Dy1 O2 135.7(5) . 2_656
O3 Dy1 O3A 64.2(3) 2_656 2_656
O3 Dy1 O3A 70.4(3) . 2_656
O1 Dy1 O3A 64.6(3) 2_656 2_656
O1 Dy1 O3A 142.5(3) . 2_656
O2 Dy1 O3A 81.9(3) . 2_656
O2 Dy1 O3A 124.0(3) 2_656 2_656
O3 Dy1 O3A 70.4(3) 2_656 .
O3 Dy1 O3A 64.2(3) . .
O1 Dy1 O3A 142.5(3) 2_656 .
O1 Dy1 O3A 64.6(3) . .
O2 Dy1 O3A 124.0(3) . .
O2 Dy1 O3A 81.9(3) 2_656 .
O3A Dy1 O3A 112.6(4) 2_656 .
O3 Dy1 O1X 120.4(4) 2_656 2_656
O3 Dy1 O1X 147.4(4) . 2_656
O1 Dy1 O1X 59.1(5) 2_656 2_656
O1 Dy1 O1X 82.9(5) . 2_656
O2 Dy1 O1X 77.8(4) . 2_656
O2 Dy1 O1X 58.7(4) 2_656 2_656
O3A Dy1 O1X 118.1(5) 2_656 2_656
O3A Dy1 O1X 127.3(5) . 2_656
O3 Dy1 O1X 147.4(4) 2_656 .
O3 Dy1 O1X 120.4(4) . .
O1 Dy1 O1X 82.9(5) 2_656 .
O1 Dy1 O1X 59.1(5) . .
O2 Dy1 O1X 58.7(4) . .
O2 Dy1 O1X 77.8(4) 2_656 .
O3A Dy1 O1X 127.3(4) 2_656 .
O3A Dy1 O1X 118.1(5) . .
O1X Dy1 O1X 28.1(7) 2_656 .
O3 Dy1 Dy7 104.4(2) 2_656 .
O3 Dy1 Dy7 39.8(2) . .
O1 Dy1 Dy7 173.8(2) 2_656 .
O1 Dy1 Dy7 41.5(2) . .
O2 Dy1 Dy7 83.0(2) . .
O2 Dy1 Dy7 113.8(2) 2_656 .
O3A Dy1 Dy7 109.8(2) 2_656 .
O3A Dy1 Dy7 41.1(2) . .
O1X Dy1 Dy7 124.5(4) 2_656 .
O1X Dy1 Dy7 99.2(4) . .
O3 Dy1 Dy7 39.8(2) 2_656 2_656
O3 Dy1 Dy7 104.4(2) . 2_656
O1 Dy1 Dy7 41.5(2) 2_656 2_656
O1 Dy1 Dy7 173.8(2) . 2_656
O2 Dy1 Dy7 113.8(2) . 2_656
O2 Dy1 Dy7 83.0(2) 2_656 2_656
O3A Dy1 Dy7 41.1(2) 2_656 2_656
O3A Dy1 Dy7 109.8(2) . 2_656
O1X Dy1 Dy7 99.2(4) 2_656 2_656
O1X Dy1 Dy7 124.5(4) . 2_656
Dy7 Dy1 Dy7 136.09(5) . 2_656
O4 Dy2 O4 139.2(5) . 2_656
O4 Dy2 O6 139.1(3) . 2_656
O4 Dy2 O6 75.0(4) 2_656 2_656
O4 Dy2 O6 75.0(4) . .
O4 Dy2 O6 139.1(3) 2_656 .
O6 Dy2 O6 89.0(5) 2_656 .
O4 Dy2 O5 92.9(3) . 2_656
O4 Dy2 O5 71.2(3) 2_656 2_656
O6 Dy2 O5 76.7(3) 2_656 2_656
O6 Dy2 O5 141.9(3) . 2_656
O4 Dy2 O5 71.1(3) . .
O4 Dy2 O5 92.9(3) 2_656 .
O6 Dy2 O5 141.9(3) 2_656 .
O6 Dy2 O5 76.7(3) . .
O5 Dy2 O5 134.1(5) 2_656 .
O4 Dy2 O7 73.3(3) . .
O4 Dy2 O7 128.9(3) 2_656 .
O6 Dy2 O7 66.0(4) 2_656 .
O6 Dy2 O7 73.0(3) . .
O5 Dy2 O7 68.8(3) 2_656 .
O5 Dy2 O7 138.0(3) . .
O4 Dy2 O7 128.9(3) . 2_656
O4 Dy2 O7 73.3(3) 2_656 2_656
O6 Dy2 O7 73.0(3) 2_656 2_656
O6 Dy2 O7 66.0(4) . 2_656
O5 Dy2 O7 138.0(3) 2_656 2_656
O5 Dy2 O7 68.8(3) . 2_656
O7 Dy2 O7 121.5(5) . 2_656
O4 Dy2 O3X 80.2(5) . 2_656
O4 Dy2 O3X 59.5(5) 2_656 2_656
O6 Dy2 O3X 122.3(5) 2_656 2_656
O6 Dy2 O3X 148.8(5) . 2_656
O5 Dy2 O3X 57.1(5) 2_656 2_656
O5 Dy2 O3X 77.5(4) . 2_656
O7 Dy2 O3X 117.5(5) . 2_656
O7 Dy2 O3X 119.4(5) 2_656 2_656
O4 Dy2 O3X 59.5(5) . .
O4 Dy2 O3X 80.2(5) 2_656 .
O6 Dy2 O3X 148.7(5) 2_656 .
O6 Dy2 O3X 122.3(5) . .
O5 Dy2 O3X 77.5(4) 2_656 .
O5 Dy2 O3X 57.1(4) . .
O7 Dy2 O3X 119.4(5) . .
O7 Dy2 O3X 117.5(5) 2_656 .
O3X Dy2 O3X 26.5(8) 2_656 .
O4 Dy2 Dy10 84.9(2) . .
O4 Dy2 Dy10 107.9(2) 2_656 .
O6 Dy2 Dy10 107.6(2) 2_656 .
O6 Dy2 Dy10 41.3(2) . .
O5 Dy2 Dy10 175.4(2) 2_656 .
O5 Dy2 Dy10 41.3(2) . .
O7 Dy2 Dy10 114.3(2) . .
O7 Dy2 Dy10 44.0(2) 2_656 .
O3X Dy2 Dy10 118.4(4) 2_656 .
O3X Dy2 Dy10 97.9(4) . .
O4 Dy2 Dy10 107.9(2) . 2_656
O4 Dy2 Dy10 84.9(2) 2_656 2_656
O6 Dy2 Dy10 41.3(2) 2_656 2_656
O6 Dy2 Dy10 107.6(2) . 2_656
O5 Dy2 Dy10 41.3(2) 2_656 2_656
O5 Dy2 Dy10 175.4(2) . 2_656
O7 Dy2 Dy10 44.0(2) . 2_656
O7 Dy2 Dy10 114.3(2) 2_656 2_656
O3X Dy2 Dy10 97.9(4) 2_656 2_656
O3X Dy2 Dy10 118.4(4) . 2_656
Dy10 Dy2 Dy10 143.31(5) . 2_656
O1 Dy3 O9 141.4(3) . .
O1 Dy3 O10 138.2(4) . .
O9 Dy3 O10 73.7(3) . .
O1 Dy3 O12 73.5(3) . .
O9 Dy3 O12 139.3(3) . .
O10 Dy3 O12 89.4(4) . .
O1 Dy3 O8 93.6(3) . .
O9 Dy3 O8 70.4(3) . .
O10 Dy3 O8 76.7(3) . .
O12 Dy3 O8 142.1(3) . .
O1 Dy3 O2 70.6(3) . .
O9 Dy3 O2 95.0(3) . .
O10 Dy3 O2 142.6(3) . .
O12 Dy3 O2 76.2(3) . .
O8 Dy3 O2 133.7(3) . .
O1 Dy3 O13 127.2(4) . .
O9 Dy3 O13 74.2(3) . .
O10 Dy3 O13 74.3(4) . .
O12 Dy3 O13 65.6(3) . .
O8 Dy3 O13 139.1(3) . .
O2 Dy3 O13 68.4(3) . .
O1 Dy3 O11 72.4(3) . .
O9 Dy3 O11 127.5(3) . .
O10 Dy3 O11 66.2(3) . .
O12 Dy3 O11 73.5(3) . .
O8 Dy3 O11 68.6(3) . .
O2 Dy3 O11 137.3(3) . .
O13 Dy3 O11 122.3(3) . .
O1 Dy3 O1X 60.0(5) . .
O9 Dy3 O1X 81.8(5) . .
O10 Dy3 O1X 147.9(5) . .
O12 Dy3 O1X 122.6(5) . .
O8 Dy3 O1X 75.7(5) . .
O2 Dy3 O1X 58.6(5) . .
O13 Dy3 O1X 118.7(5) . .
O11 Dy3 O1X 117.2(5) . .
O1 Dy3 O2X 81.6(4) . .
O9 Dy3 O2X 60.0(4) . .
O10 Dy3 O2X 122.9(5) . .
O12 Dy3 O2X 147.6(5) . .
O8 Dy3 O2X 58.2(5) . .
O2 Dy3 O2X 76.2(4) . .
O13 Dy3 O2X 118.1(5) . .
O11 Dy3 O2X 118.4(4) . .
O1X Dy3 O2X 25.3(5) . .
O1 Dy3 Dy51 110.2(5) . .
O9 Dy3 Dy51 84.6(4) . .
O10 Dy3 Dy51 36.5(7) . .
O12 Dy3 Dy51 103.6(6) . .
O8 Dy3 Dy51 46.8(8) . .
O2 Dy3 Dy51 179.1(7) . .
O13 Dy3 Dy51 110.8(7) . .
O11 Dy3 Dy51 43.2(4) . .
O1X Dy3 Dy51 122.1(8) . .
O2X Dy3 Dy51 104.2(8) . .
O1 Dy3 Dy8 83.6(2) . .
O9 Dy3 Dy8 109.3(2) . .
O10 Dy3 Dy8 108.2(3) . .
O12 Dy3 Dy8 41.0(3) . .
O8 Dy3 Dy8 174.9(2) . .
O2 Dy3 Dy8 41.2(2) . .
O13 Dy3 Dy8 43.6(3) . .
O11 Dy3 Dy8 114.3(2) . .
O1X Dy3 Dy8 99.2(4) . .
O2X Dy3 Dy8 117.0(4) . .
Dy51 Dy3 Dy8 138.2(7) . .
O14 Dy4 O15 90.2(4) . .
O14 Dy4 O5 144.4(3) . .
O15 Dy4 O5 71.5(4) . .
O14 Dy4 O9 76.2(4) . .
O15 Dy4 O9 133.5(3) . .
O5 Dy4 O9 94.3(3) . .
O14 Dy4 O8 72.2(3) . .
O15 Dy4 O8 145.4(4) . .
O5 Dy4 O8 138.0(3) . .
O9 Dy4 O8 72.0(3) . .
O14 Dy4 O4 133.2(4) . .
O15 Dy4 O4 75.8(3) . .
O5 Dy4 O4 72.8(3) . .
O9 Dy4 O4 143.3(3) . .
O8 Dy4 O4 94.5(3) . .
O14 Dy4 O3X 146.6(5) . .
O15 Dy4 O3X 123.1(5) . .
O5 Dy4 O3X 60.9(5) . .
O9 Dy4 O3X 81.3(5) . .
O8 Dy4 O3X 77.6(5) . .
O4 Dy4 O3X 62.2(5) . .
O14 Dy4 O2X 122.0(5) . .
O15 Dy4 O2X 147.7(5) . .
O5 Dy4 O2X 79.0(5) . .
O9 Dy4 O2X 60.5(4) . .
O8 Dy4 O2X 59.5(5) . .
O4 Dy4 O2X 83.1(4) . .
O3X Dy4 O2X 25.2(5) . .
O14 Dy4 O3B 64.6(3) . .
O15 Dy4 O3B 69.8(3) . .
O5 Dy4 O3B 80.2(3) . .
O9 Dy4 O3B 64.2(3) . .
O8 Dy4 O3B 123.8(3) . .
O4 Dy4 O3B 141.5(3) . .
O3X Dy4 O3B 125.6(5) . .
O2X Dy4 O3B 118.4(4) . .
O14 Dy4 O3C 70.1(4) . .
O15 Dy4 O3C 64.4(3) . .
O5 Dy4 O3C 123.3(3) . .
O9 Dy4 O3C 142.1(3) . .
O8 Dy4 O3C 81.4(3) . .
O4 Dy4 O3C 63.5(3) . .
O3X Dy4 O3C 119.2(5) . .
O2X Dy4 O3C 126.2(4) . .
O3B Dy4 O3C 113.6(3) . .
O14 Dy4 Dy6 40.2(3) . .
O15 Dy4 Dy6 102.8(2) . .
O5 Dy4 Dy6 113.1(2) . .
O9 Dy4 Dy6 41.5(2) . .
O8 Dy4 Dy6 83.0(2) . .
O4 Dy4 Dy6 173.4(3) . .
O3X Dy4 Dy6 122.8(4) . .
O2X Dy4 Dy6 100.8(4) . .
O3B Dy4 Dy6 40.7(2) . .
O3C Dy4 Dy6 110.0(2) . .
O14 Dy4 Dy9 102.9(3) . .
O15 Dy4 Dy9 39.6(2) . .
O5 Dy4 Dy9 82.5(2) . .
O9 Dy4 Dy9 173.1(2) . .
O8 Dy4 Dy9 114.4(2) . .
O4 Dy4 Dy9 41.3(2) . .
O3X Dy4 Dy9 102.2(4) . .
O2X Dy4 Dy9 124.4(4) . .
O3B Dy4 Dy9 109.1(2) . .
O3C Dy4 Dy9 40.8(2) . .
Dy6 Dy4 Dy9 134.60(5) . .
O1C Dy5 O8 100.1(4) . .
O1C Dy5 O2F 101.6(4) . .
O8 Dy5 O2F 135.7(4) . .
O1C Dy5 O1D 85.1(4) . .
O8 Dy5 O1D 146.8(4) . .
O2F Dy5 O1D 73.5(4) . .
O1C Dy5 O14 79.3(4) . .
O8 Dy5 O14 70.5(3) . .
O2F Dy5 O14 151.7(4) . .
O1D Dy5 O14 78.5(4) . .
O1C Dy5 O10 145.4(4) . .
O8 Dy5 O10 77.1(3) . .
O2F Dy5 O10 104.0(4) . .
O1D Dy5 O10 80.3(4) . .
O14 Dy5 O10 67.2(4) . .
O1C Dy5 O8M 73.6(4) . .
O8 Dy5 O8M 76.8(4) . .
O2F Dy5 O8M 73.1(4) . .
O1D Dy5 O8M 135.3(4) . .
O14 Dy5 O8M 132.5(4) . .
O10 Dy5 O8M 136.5(4) . .
O1C Dy5 O1W 73.6(4) . .
O8 Dy5 O1W 76.8(4) . .
O2F Dy5 O1W 73.1(4) . .
O1D Dy5 O1W 135.3(4) . .
O14 Dy5 O1W 132.5(4) . .
O10 Dy5 O1W 136.5(4) . .
O1C Dy5 O11 146.4(4) . .
O8 Dy5 O11 70.7(3) . .
O2F Dy5 O11 69.8(4) . .
O1D Dy5 O11 120.7(4) . .
O14 Dy5 O11 123.9(4) . .
O10 Dy5 O11 65.9(3) . .
O8M Dy5 O11 72.8(4) . .
O1W Dy5 O11 72.8(4) . .
O1C Dy5 Zn1 132.6(3) . .
O8 Dy5 Zn1 104.5(2) . .
O2F Dy5 Zn1 35.7(3) . .
O1D Dy5 Zn1 95.1(3) . .
O14 Dy5 Zn1 147.3(3) . .
O10 Dy5 Zn1 80.1(3) . .
O8M Dy5 Zn1 73.6(3) . .
O1W Dy5 Zn1 73.6(3) . .
O11 Dy5 Zn1 34.6(2) . .
O1C Dy5 Dy3 141.7(3) . .
O8 Dy5 Dy3 42.5(2) . .
O2F Dy5 Dy3 112.3(3) . .
O1D Dy5 Dy3 120.7(3) . .
O14 Dy5 Dy3 79.1(3) . .
O10 Dy5 Dy3 40.5(2) . .
O8M Dy5 Dy3 99.0(3) . .
O1W Dy5 Dy3 99.0(3) . .
O11 Dy5 Dy3 45.1(2) . .
Zn1 Dy5 Dy3 76.84(8) . .
O1C Dy5 Dy4 81.4(3) . .
O8 Dy5 Dy4 36.5(2) . .
O2F Dy5 Dy4 172.1(3) . .
O1D Dy5 Dy4 114.3(3) . .
O14 Dy5 Dy4 35.8(2) . .
O10 Dy5 Dy4 76.5(3) . .
O8M Dy5 Dy4 101.0(3) . .
O1W Dy5 Dy4 101.0(3) . .
O11 Dy5 Dy4 103.6(2) . .
Zn1 Dy5 Dy4 138.13(6) . .
Dy3 Dy5 Dy4 62.82(5) . .
O10 Dy51 O1D 92.0(16) . .
O10 Dy51 O2F 118.9(18) . .
O1D Dy51 O2F 79.6(9) . .
O10 Dy51 O11 72.7(9) . .
O1D Dy51 O11 136.8(19) . .
O2F Dy51 O11 73.8(7) . .
O10 Dy51 O14 71.0(7) . .
O1D Dy51 O14 81.4(7) . .
O2F Dy51 O14 158.8(9) . .
O11 Dy51 O14 127.2(8) . .
O10 Dy51 O8 78.8(7) . .
O1D Dy51 O8 148.2(9) . .
O2F Dy51 O8 131.5(11) . .
O11 Dy51 O8 69.5(6) . .
O14 Dy51 O8 66.8(7) . .
O10 Dy51 O1C 143.5(9) . .
O1D Dy51 O1C 82.0(8) . .
O2F Dy51 O1C 95.4(11) . .
O11 Dy51 O1C 133.3(16) . .
O14 Dy51 O1C 72.6(9) . .
O8 Dy51 O1C 87.5(13) . .
O10 Dy51 O8M 136.7(8) . .
O1D Dy51 O8M 130.3(12) . .
O2F Dy51 O8M 69.3(8) . .
O11 Dy51 O8M 69.6(7) . .
O14 Dy51 O8M 117.8(16) . .
O8 Dy51 O8M 68.8(10) . .
O1C Dy51 O8M 64.2(10) . .
O10 Dy51 O1W 136.7(8) . .
O1D Dy51 O1W 130.3(12) . .
O2F Dy51 O1W 69.3(8) . .
O11 Dy51 O1W 69.6(7) . .
O14 Dy51 O1W 117.8(16) . .
O8 Dy51 O1W 68.8(10) . .
O1C Dy51 O1W 64.2(10) . .
O10 Dy51 Zn1 88.9(11) . .
O1D Dy51 Zn1 104.7(12) . .
O2F Dy51 Zn1 38.7(5) . .
O11 Dy51 Zn1 37.3(4) . .
O14 Dy51 Zn1 159.3(13) . .
O8 Dy51 Zn1 105.5(6) . .
O1C Dy51 Zn1 127.4(10) . .
O8M Dy51 Zn1 73.6(5) . .
O1W Dy51 Zn1 73.6(5) . .
O10 Dy51 Dy3 41.3(4) . .
O1D Dy51 Dy3 133.3(16) . .
O2F Dy51 Dy3 119.4(8) . .
O11 Dy51 Dy3 46.9(4) . .
O14 Dy51 Dy3 80.8(5) . .
O8 Dy51 Dy3 44.5(4) . .
O1C Dy51 Dy3 131.6(12) . .
O8M Dy51 Dy3 96.1(7) . .
O1W Dy51 Dy3 96.1(7) . .
Zn1 Dy51 Dy3 80.8(5) . .
O10 Dy51 Dy6 34.4(4) . .
O1D Dy51 Dy6 77.3(9) . .
O2F Dy51 Dy6 142.6(17) . .
O11 Dy51 Dy6 104.6(10) . .
O14 Dy51 Dy6 38.6(5) . .
O8 Dy51 Dy6 78.2(5) . .
O1C Dy51 Dy6 109.8(6) . .
O8M Dy51 Dy6 146.5(10) . .
O1W Dy51 Dy6 146.5(10) . .
Zn1 Dy51 Dy6 122.6(12) . .
Dy3 Dy51 Dy6 62.2(4) . .
O10 Dy51 H10 19.3 . .
O1D Dy51 H10 83.3 . .
O2F Dy51 H10 100.3 . .
O11 Dy51 H10 69.1 . .
O14 Dy51 H10 86.7 . .
O8 Dy51 H10 95.2 . .
O1C Dy51 H10 156.1 . .
O8M Dy51 H10 138.6 . .
O1W Dy51 H10 138.6 . .
Zn1 Dy51 H10 74.7 . .
Dy3 Dy51 H10 52.9 . .
Dy6 Dy51 H10 48.2 . .
Dy61 Dy6 O2B 97(2) . .
Dy61 Dy6 O10 86(2) . .
O2B Dy6 O10 145.5(4) . .
Dy61 Dy6 O3B 124(2) . .
O2B Dy6 O3B 72.8(3) . .
O10 Dy6 O3B 132.6(3) . .
Dy61 Dy6 O14 154(2) . .
O2B Dy6 O14 108.3(4) . .
O10 Dy6 O14 69.0(4) . .
O3B Dy6 O14 72.0(4) . .
Dy61 Dy6 O1K 46(2) . .
O2B Dy6 O1K 82.7(4) . .
O10 Dy6 O1K 121.2(4) . .
O3B Dy6 O1K 77.8(4) . .
O14 Dy6 O1K 142.5(4) . .
Dy61 Dy6 O3D 111(2) . .
O2B Dy6 O3D 67.8(4) . .
O10 Dy6 O3D 79.1(4) . .
O3B Dy6 O3D 114.1(4) . .
O14 Dy6 O3D 73.2(4) . .
O1K Dy6 O3D 141.3(4) . .
Dy61 Dy6 O9 92(2) . .
O2B Dy6 O9 141.2(3) . .
O10 Dy6 O9 72.7(3) . .
O3B Dy6 O9 71.1(3) . .
O14 Dy6 O9 73.4(3) . .
O1K Dy6 O9 76.2(3) . .
O3D Dy6 O9 142.1(4) . .
Dy61 Dy6 O3E 36(2) . .
O2B Dy6 O3E 80.0(4) . .
O10 Dy6 O3E 82.5(3) . .
O3B Dy6 O3E 144.1(3) . .
O14 Dy6 O3E 140.5(4) . .
O1K Dy6 O3E 75.7(4) . .
O3D Dy6 O3E 75.1(4) . .
O9 Dy6 O3E 124.2(4) . .
Dy61 Dy6 Zn2 96(2) . .
O2B Dy6 Zn2 34.1(3) . .
O10 Dy6 Zn2 111.4(2) . .
O3B Dy6 Zn2 101.2(2) . .
O14 Dy6 Zn2 100.4(3) . .
O1K Dy6 Zn2 106.9(3) . .
O3D Dy6 Zn2 36.5(3) . .
O9 Dy6 Zn2 171.2(3) . .
O3E Dy6 Zn2 64.6(3) . .
Dy61 Dy6 Dy4 132(2) . .
O2B Dy6 Dy4 119.5(3) . .
O10 Dy6 Dy4 81.0(2) . .
O3B Dy6 Dy4 51.6(2) . .
O14 Dy6 Dy4 38.8(2) . .
O1K Dy6 Dy4 104.2(3) . .
O3D Dy6 Dy4 111.8(3) . .
O9 Dy6 Dy4 39.8(2) . .
O3E Dy6 Dy4 160.5(2) . .
Zn2 Dy6 Dy4 131.90(11) . .
Dy61 Dy6 Dy3 79(2) . .
O2B Dy6 Dy3 175.1(3) . .
O10 Dy6 Dy3 37.2(2) . .
O3B Dy6 Dy3 107.7(2) . .
O14 Dy6 Dy3 76.3(2) . .
O1K Dy6 Dy3 92.6(3) . .
O3D Dy6 Dy3 115.8(3) . .
O9 Dy6 Dy3 37.7(2) . .
O3E Dy6 Dy3 97.5(2) . .
Zn2 Dy6 Dy3 147.97(6) . .
Dy4 Dy6 Dy3 63.01(5) . .
Dy6 Dy61 O1K 123(3) . .
Dy6 Dy61 O3E 135(3) . .
O1K Dy61 O3E 93(2) . .
Dy6 Dy61 O10 81(3) . .
O1K Dy61 O10 137.3(15) . .
O3E Dy61 O10 91.3(11) . .
Dy6 Dy61 O2B 71(2) . .
O1K Dy61 O2B 87.1(9) . .
O3E Dy61 O2B 86.0(9) . .
O10 Dy61 O2B 135.6(17) . .
Dy6 Dy61 O9 76(3) . .
O1K Dy61 O9 80.7(8) . .
O3E Dy61 O9 142.7(19) . .
O10 Dy61 O9 70.9(8) . .
O2B Dy61 O9 129.8(16) . .
Dy6 Dy61 O3D 58(2) . .
O1K Dy61 O3D 148.0(10) . .
O3E Dy61 O3D 77.1(8) . .
O10 Dy61 O3D 73.9(9) . .
O2B Dy61 O3D 62.3(8) . .
O9 Dy61 O3D 125.2(19) . .
Dy6 Dy61 O3B 46(2) . .
O1K Dy61 O3B 76.4(9) . .
O3E Dy61 O3B 149.4(10) . .
O10 Dy61 O3B 116.2(18) . .
O2B Dy61 O3B 65.2(9) . .
O9 Dy61 O3B 64.6(9) . .
O3D Dy61 O3B 96.9(16) . .
Dy6 Dy61 O14 21(2) . .
O1K Dy61 O14 132.2(15) . .
O3E Dy61 O14 134.8(13) . .
O10 Dy61 O14 60.5(10) . .
O2B Dy61 O14 91.3(15) . .
O9 Dy61 O14 64.3(10) . .
O3D Dy61 O14 62.1(11) . .
O3B Dy61 O14 60.0(11) . .
Dy6 Dy61 O13 135(3) . .
O1K Dy61 O13 72.6(13) . .
O3E Dy61 O13 77.8(15) . .
O10 Dy61 O13 66.9(8) . .
O2B Dy61 O13 153(2) . .
O9 Dy61 O13 65.1(7) . .
O3D Dy61 O13 132.4(10) . .
O3B Dy61 O13 123.9(8) . .
O14 Dy61 O13 115.3(8) . .
Dy6 Dy61 Zn3 165(3) . .
O1K Dy61 Zn3 70.7(15) . .
O3E Dy61 Zn3 42.2(10) . .
O10 Dy61 Zn3 84.6(11) . .
O2B Dy61 Zn3 119.3(15) . .
O9 Dy61 Zn3 102.1(12) . .
O3D Dy61 Zn3 114.9(11) . .
O3B Dy61 Zn3 146.3(13) . .
O14 Dy61 Zn3 144.8(8) . .
O13 Dy61 Zn3 37.6(6) . .
Dy6 Dy61 Zn31 152(3) . .
O1K Dy61 Zn31 84.7(17) . .
O3E Dy61 Zn31 36.9(9) . .
O10 Dy61 Zn31 73.7(10) . .
O2B Dy61 Zn31 121.4(14) . .
O9 Dy61 Zn31 105.7(11) . .
O3D Dy61 Zn31 102.9(9) . .
O3B Dy61 Zn31 159.8(14) . .
O14 Dy61 Zn31 133.9(8) . .
O13 Dy61 Zn31 41.2(7) . .
Zn3 Dy61 Zn31 14.0(3) . .
O2A Dy7 O12 144.8(3) . .
O2A Dy7 O3K 82.4(4) . .
O12 Dy7 O3K 123.4(4) . .
O2A Dy7 O3 106.5(3) . .
O12 Dy7 O3 69.1(3) . .
O3K Dy7 O3 142.3(4) . .
O2A Dy7 O3A 73.1(3) . .
O12 Dy7 O3A 131.5(4) . .
O3K Dy7 O3A 77.4(4) . .
O3 Dy7 O3A 70.8(3) . .
O2A Dy7 O3G 66.8(3) . .
O12 Dy7 O3G 78.8(3) . .
O3K Dy7 O3G 139.9(4) . .
O3 Dy7 O3G 73.8(3) . .
O3A Dy7 O3G 114.5(3) . .
O2A Dy7 O1 141.3(3) . .
O12 Dy7 O1 72.7(3) . .
O3K Dy7 O1 77.3(4) . .
O3 Dy7 O1 73.5(3) . .
O3A Dy7 O1 70.6(3) . .
O3G Dy7 O1 142.5(3) . .
O2A Dy7 O3F 81.6(3) . .
O12 Dy7 O3F 81.8(3) . .
O3K Dy7 O3F 76.9(4) . .
O3 Dy7 O3F 139.9(3) . .
O3A Dy7 O3F 146.0(3) . .
O3G Dy7 O3F 73.9(3) . .
O1 Dy7 O3F 124.1(3) . .
O1A Dy8 O2 96.9(4) 2_656 .
O1A Dy8 O12 143.9(3) 2_656 .
O2 Dy8 O12 77.8(3) . .
O1A Dy8 O1G 83.1(4) 2_656 .
O2 Dy8 O1G 147.3(3) . .
O12 Dy8 O1G 83.1(4) . .
O1A Dy8 O2E 106.3(4) 2_656 .
O2 Dy8 O2E 135.3(4) . .
O12 Dy8 O2E 101.9(4) . .
O1G Dy8 O2E 74.4(4) . .
O1A Dy8 O3 77.3(3) 2_656 .
O2 Dy8 O3 70.2(3) . .
O12 Dy8 O3 67.2(3) . .
O1G Dy8 O3 78.0(3) . .
O2E Dy8 O3 151.4(4) . .
O1A Dy8 O13 146.1(4) 2_656 .
O2 Dy8 O13 70.4(3) . .
O12 Dy8 O13 66.1(3) . .
O1G Dy8 O13 124.7(4) . .
O2E Dy8 O13 69.1(3) . .
O3 Dy8 O13 123.5(3) . .
O1A Dy8 O9M 72.6(4) 2_656 .
O2 Dy8 O9M 77.2(4) . .
O12 Dy8 O9M 138.0(4) . .
O1G Dy8 O9M 132.5(4) . .
O2E Dy8 O9M 74.3(4) . .
O3 Dy8 O9M 131.9(4) . .
O13 Dy8 O9M 74.0(4) . .
O1A Dy8 O3W 72.6(4) 2_656 .
O2 Dy8 O3W 77.2(4) . .
O12 Dy8 O3W 138.0(4) . .
O1G Dy8 O3W 132.5(4) . .
O2E Dy8 O3W 74.3(4) . .
O3 Dy8 O3W 131.9(4) . .
O13 Dy8 O3W 74.0(4) . .
O1A Dy8 Zn3 136.0(3) 2_656 .
O2 Dy8 Zn3 104.0(2) . .
O12 Dy8 Zn3 79.1(2) . .
O1G Dy8 Zn3 98.0(3) . .
O2E Dy8 Zn3 35.3(3) . .
O3 Dy8 Zn3 146.3(2) . .
O13 Dy8 Zn3 34.3(2) . .
O9M Dy8 Zn3 75.0(3) . .
O3W Dy8 Zn3 75.0(3) . .
O1A Dy8 Zn31 143.1(3) 2_656 .
O2 Dy8 Zn31 109.7(3) . .
O12 Dy8 Zn31 69.0(4) . .
O1G Dy8 Zn31 87.3(4) . .
O2E Dy8 Zn31 37.0(4) . .
O3 Dy8 Zn31 135.1(4) . .
O13 Dy8 Zn31 39.8(3) . .
O9M Dy8 Zn31 88.7(5) . .
O3W Dy8 Zn31 88.7(5) . .
Zn3 Dy8 Zn31 13.8(3) . .
O1A Dy8 Dy3 139.0(3) 2_656 .
O2 Dy8 Dy3 43.2(2) . .
O12 Dy8 Dy3 40.8(2) . .
O1G Dy8 Dy3 123.9(3) . .
O2E Dy8 Dy3 110.3(3) . .
O3 Dy8 Dy3 79.3(2) . .
O13 Dy8 Dy3 44.4(2) . .
O9M Dy8 Dy3 100.2(3) . .
O3W Dy8 Dy3 100.2(3) . .
Zn3 Dy8 Dy3 75.42(5) . .
Zn31 Dy8 Dy3 74.3(2) . .
O2C Dy9 O6 144.9(4) . .
O2C Dy9 O15 107.8(4) . .
O6 Dy9 O15 68.7(3) . .
O2C Dy9 O5K 82.5(4) . .
O6 Dy9 O5K 122.6(4) . .
O15 Dy9 O5K 142.3(4) . .
O2C Dy9 O3C 73.0(4) . .
O6 Dy9 O3C 132.3(4) . .
O15 Dy9 O3C 71.9(4) . .
O5K Dy9 O3C 77.1(4) . .
O2C Dy9 O3H 67.5(4) . .
O6 Dy9 O3H 78.5(4) . .
O15 Dy9 O3H 73.5(3) . .
O5K Dy9 O3H 140.9(4) . .
O3C Dy9 O3H 114.7(4) . .
O2C Dy9 O4 140.5(4) . .
O6 Dy9 O4 73.7(4) . .
O15 Dy9 O4 73.5(3) . .
O5K Dy9 O4 76.1(4) . .
O3C Dy9 O4 70.1(4) . .
O3H Dy9 O4 142.7(4) . .
O2C Dy9 O3I 80.0(4) . .
O6 Dy9 O3I 82.7(4) . .
O15 Dy9 O3I 140.2(3) . .
O5K Dy9 O3I 76.6(4) . .
O3C Dy9 O3I 144.3(4) . .
O3H Dy9 O3I 74.1(3) . .
O4 Dy9 O3I 125.1(3) . .
O1B Dy10 O1H 84.8(4) . .
O1B Dy10 O5 98.2(3) . .
O1H Dy10 O5 146.4(4) . .
O1B Dy10 O6 146.4(4) . .
O1H Dy10 O6 81.0(4) . .
O5 Dy10 O6 78.2(3) . .
O1B Dy10 O2I 101.1(4) . 2_656
O1H Dy10 O2I 74.3(4) . 2_656
O5 Dy10 O2I 136.6(4) . 2_656
O6 Dy10 O2I 104.1(4) . 2_656
O1B Dy10 O15 80.2(3) . .
O1H Dy10 O15 78.3(4) . .
O5 Dy10 O15 69.4(3) . .
O6 Dy10 O15 67.2(3) . .
O2I Dy10 O15 152.2(4) 2_656 .
O1B Dy10 O7 144.0(4) . 2_656
O1H Dy10 O7 123.2(4) . 2_656
O5 Dy10 O7 71.4(3) . 2_656
O6 Dy10 O7 67.1(4) . 2_656
O2I Dy10 O7 70.1(4) 2_656 2_656
O15 Dy10 O7 124.2(3) . 2_656
O1B Dy10 O7M 72.9(4) . .
O1H Dy10 O7M 136.4(4) . .
O5 Dy10 O7M 75.2(4) . .
O6 Dy10 O7M 135.6(4) . .
O2I Dy10 O7M 73.9(4) 2_656 .
O15 Dy10 O7M 131.4(4) . .
O7 Dy10 O7M 71.1(4) 2_656 .
O1B Dy10 O7W 72.9(4) . .
O1H Dy10 O7W 136.4(4) . .
O5 Dy10 O7W 75.2(4) . .
O6 Dy10 O7W 135.6(4) . .
O2I Dy10 O7W 73.9(4) 2_656 .
O15 Dy10 O7W 131.4(4) . .
O7 Dy10 O7W 71.1(4) 2_656 .
O11 Zn1 N1F 161.0(5) . .
O11 Zn1 O2F 86.4(5) . .
N1F Zn1 O2F 92.3(6) . .
O11 Zn1 O4K 101.3(4) . .
N1F Zn1 O4K 97.4(6) . .
O2F Zn1 O4K 103.7(5) . .
O11 Zn1 O3F 96.6(4) . .
N1F Zn1 O3F 80.1(5) . .
O2F Zn1 O3F 165.1(4) . .
O4K Zn1 O3F 90.0(4) . .
O2D Zn2 O1E 112.2(6) . .
O2D Zn2 N1D 92.8(7) . .
O1E Zn2 N1D 109.0(6) . .
O2D Zn2 O2B 99.0(5) . .
O1E Zn2 O2B 96.7(4) . .
N1D Zn2 O2B 145.1(5) . .
O2D Zn2 O3D 153.5(6) . .
O1E Zn2 O3D 94.3(5) . .
N1D Zn2 O3D 77.0(6) . .
O2B Zn2 O3D 78.0(4) . .
Zn31 Zn3 O13 99.9(9) . .
Zn31 Zn3 N1E 76.4(9) . .
O13 Zn3 N1E 176.4(6) . .
Zn31 Zn3 O2E 87.8(10) . .
O13 Zn3 O2E 86.5(4) . .
N1E Zn3 O2E 93.1(5) . .
Zn31 Zn3 O3E 79.9(9) . .
O13 Zn3 O3E 100.3(4) . .
N1E Zn3 O3E 79.4(5) . .
O2E Zn3 O3E 166.8(6) . .
Zn31 Zn3 O2K 166.1(9) . .
O13 Zn3 O2K 93.2(5) . .
N1E Zn3 O2K 90.4(5) . .
O2E Zn3 O2K 97.5(6) . .
O3E Zn3 O2K 93.4(5) . .
Zn31 Zn3 O4N 15.2(9) . .
O13 Zn3 O4N 85.0(5) . .
N1E Zn3 O4N 91.3(5) . .
O2E Zn3 O4N 83.9(6) . .
O3E Zn3 O4N 85.3(5) . .
O2K Zn3 O4N 177.7(5) . .
Zn3 Zn31 O4N 157.1(14) . .
Zn3 Zn31 N1E 79.4(11) . .
O4N Zn31 N1E 123.0(12) . .
Zn3 Zn31 O3E 77.7(10) . .
O4N Zn31 O3E 109.1(11) . .
N1E Zn31 O3E 79.5(6) . .
Zn3 Zn31 O2E 69.4(10) . .
O4N Zn31 O2E 103.2(10) . .
N1E Zn31 O2E 89.7(7) . .
O3E Zn31 O2E 146.7(12) . .
Zn3 Zn31 O13 58.7(9) . .
O4N Zn31 O13 98.8(8) . .
N1E Zn31 O13 138.1(12) . .
O3E Zn31 O13 90.9(7) . .
O2E Zn31 O13 76.3(7) . .
Zn3 Zn31 N2N 161.5(12) . .
O4N Zn31 N2N 21.7(7) . .
N1E Zn31 N2N 111.5(10) . .
O3E Zn31 N2N 89.4(7) . .
O2E Zn31 N2N 123.7(9) . .
O13 Zn31 N2N 109.0(7) . .
O2H Zn4 O1I 119.1(5) . .
O2H Zn4 O2C 98.8(5) . .
O1I Zn4 O2C 97.2(5) . .
O2H Zn4 N1H 89.5(6) . .
O1I Zn4 N1H 105.9(6) . .
O2C Zn4 N1H 147.7(6) . .
O2H Zn4 O3H 145.4(5) . .
O1I Zn4 O3H 95.4(5) . .
O2C Zn4 O3H 78.0(5) . .
N1H Zn4 O3H 77.7(6) . .
O2G Zn5 O1F 117.0(6) . .
O2G Zn5 O2A 97.8(5) . .
O1F Zn5 O2A 99.6(4) . .
O2G Zn5 N1G 90.0(6) . .
O1F Zn5 N1G 107.5(5) . .
O2A Zn5 N1G 144.5(5) . .
O2G Zn5 O3G 148.5(6) . .
O1F Zn5 O3G 94.5(4) . .
O2A Zn5 O3G 77.5(4) . .
N1G Zn5 O3G 78.0(5) . .
O7 Zn6 N1I 165.4(5) . .
O7 Zn6 O2I 86.4(4) . .
N1I Zn6 O2I 94.0(5) . .
O7 Zn6 O6K 97.1(6) . .
N1I Zn6 O6K 97.3(6) . .
O2I Zn6 O6K 100.1(6) . .
O7 Zn6 O3I 97.0(4) . .
N1I Zn6 O3I 79.6(5) . .
O2I Zn6 O3I 166.8(5) . .
O6K Zn6 O3I 92.1(5) . .
Dy3 O1 Dy1 110.2(4) . .
Dy3 O1 Dy7 102.9(3) . .
Dy1 O1 Dy7 98.7(4) . .
Dy3 O1 H1 114.5 . .
Dy1 O1 H1 114.5 . .
Dy7 O1 H1 114.5 . .
Dy1 O2 Dy8 107.5(4) . .
Dy1 O2 Dy3 106.0(4) . .
Dy8 O2 Dy3 95.6(3) . .
Dy1 O2 H2 115.2 . .
Dy8 O2 H2 115.2 . .
Dy3 O2 H2 115.2 . .
Dy1 O3 Dy7 101.5(3) . .
Dy1 O3 Dy8 106.9(4) . .
Dy7 O3 Dy8 108.8(4) . .
Dy1 O3 H3 113.0 . .
Dy7 O3 H3 113.0 . .
Dy8 O3 H3 113.0 . .
Dy2 O4 Dy4 108.9(4) . .
Dy2 O4 Dy9 102.0(4) . .
Dy4 O4 Dy9 99.0(4) . .
Dy2 O4 H4 115.0 . .
Dy4 O4 H4 115.0 . .
Dy9 O4 H4 115.0 . .
Dy4 O5 Dy10 109.0(4) . .
Dy4 O5 Dy2 106.2(4) . .
Dy10 O5 Dy2 95.5(4) . .
Dy4 O5 H5 114.7 . .
Dy10 O5 H5 114.7 . .
Dy2 O5 H5 114.7 . .
Dy9 O6 Dy2 104.8(4) . .
Dy9 O6 Dy10 113.0(4) . .
Dy2 O6 Dy10 97.6(4) . .
Dy9 O6 H6 113.4 . .
Dy2 O6 H6 113.4 . .
Dy10 O6 H6 113.4 . .
Zn6 O7 Dy10 100.7(4) . 2_656
Zn6 O7 Dy2 149.6(5) . .
Dy10 O7 Dy2 90.4(4) 2_656 .
Zn6 O7 H7 102.5 . .
Dy10 O7 H7 102.5 2_656 .
Dy2 O7 H7 102.5 . .
Dy4 O8 Dy5 107.0(4) . .
Dy4 O8 Dy3 106.7(4) . .
Dy5 O8 Dy3 96.8(3) . .
Dy3 O8 Dy51 88.7(9) . .
Dy4 O8 H8 115.0 . .
Dy5 O8 H8 114.5 . .
Dy3 O8 H8 115.0 . .
Dy51 O8 H8 120.0 . .
Dy4 O9 Dy3 110.1(4) . .
Dy4 O9 Dy6 98.7(3) . .
Dy3 O9 Dy6 103.0(4) . .
Dy4 O9 Dy61 111.0(12) . .
Dy3 O9 Dy61 98.4(7) . .
Dy4 O9 H9 114.3 . .
Dy3 O9 H9 114.5 . .
Dy6 O9 H9 114.6 . .
Dy61 O9 H9 107.4 . .
Dy51 O10 Dy6 114.6(7) . .
Dy51 O10 Dy3 102.2(8) . .
Dy6 O10 Dy3 106.1(4) . .
Dy51 O10 Dy61 127.5(14) . .
Dy3 O10 Dy61 102.7(7) . .
Dy6 O10 Dy5 111.8(4) . .
Dy3 O10 Dy5 97.6(3) . .
Dy61 O10 Dy5 124.9(13) . .
Dy51 O10 H10 107.0 . .
Dy6 O10 H10 113.4 . .
Dy3 O10 H10 113.2 . .
Dy61 O10 H10 104.4 . .
Dy5 O10 H10 113.5 . .
Zn1 O11 Dy51 96.6(7) . .
Zn1 O11 Dy5 100.2(4) . .
Zn1 O11 Dy3 149.6(5) . .
Dy51 O11 Dy3 90.0(6) . .
Dy5 O11 Dy3 90.8(3) . .
Zn1 O11 H11 102.6 . .
Dy51 O11 H11 110.9 . .
Dy5 O11 H11 102.0 . .
Dy3 O11 H11 102.6 . .
Dy7 O12 Dy3 106.1(3) . .
Dy7 O12 Dy8 112.9(4) . .
Dy3 O12 Dy8 98.2(4) . .
Dy7 O12 H12 112.8 . .
Dy3 O12 H12 112.8 . .
Dy8 O12 H12 112.8 . .
Zn3 O13 Dy8 101.3(4) . .
Zn31 O13 Dy8 96.5(5) . .
Zn3 O13 Dy3 146.8(6) . .
Dy8 O13 Dy3 92.0(3) . .
Zn3 O13 H13 101.8 . .
Zn31 O13 H13 123.1 . .
Dy8 O13 H13 104.1 . .
Dy3 O13 H13 104.2 . .
Dy61 O13 H13 80.5 . .
Dy4 O14 Dy6 101.0(4) . .
Dy4 O14 Dy5 106.6(4) . .
Dy6 O14 Dy5 110.3(4) . .
Dy4 O14 Dy51 112.3(8) . .
Dy6 O14 Dy51 101.5(11) . .
Dy4 O14 Dy61 100.3(6) . .
Dy5 O14 Dy61 106.2(6) . .
Dy51 O14 Dy61 97.5(12) . .
Dy4 O14 H14 112.7 . .
Dy6 O14 H14 112.8 . .
Dy5 O14 H14 112.7 . .
Dy51 O14 H14 115.1 . .
Dy61 O14 H14 117.1 . .
Dy4 O15 Dy9 101.6(4) . .
Dy4 O15 Dy10 106.9(4) . .
Dy9 O15 Dy10 109.3(4) . .
Dy4 O15 H15 112.8 . .
Dy9 O15 H15 112.8 . .
Dy10 O15 H15 112.8 . .
C2A O2A Zn5 126.0(10) . .
C2A O2A Dy7 125.7(9) . .
Zn5 O2A Dy7 106.7(4) . .
C2A C1A C6A 122.3(16) . .
C2A C1A C7A 122.2(14) . .
C6A C1A C7A 115.5(15) . .
O2A C2A C1A 123.7(15) . .
O2A C2A C3A 119.1(14) . .
C1A C2A C3A 117.1(14) . .
C4A C3A C2A 121.7(16) . .
C4A C3A H3A 119.2 . .
C2A C3A H3A 119.2 . .
C5A C4A C3A 119.6(18) . .
C5A C4A H4A 120.2 . .
C3A C4A H4A 120.2 . .
C4A C5A C6A 121.3(16) . .
C4A C5A H5A 119.3 . .
C6A C5A H5A 119.3 . .
C1A C6A C5A 117.9(16) . .
C1A C6A H6A 121.0 . .
C5A C6A H6A 121.0 . .
O1A C7A O3A 118.9(16) . .
O1A C7A C1A 119.4(15) . .
O3A C7A C1A 121.7(15) . .
C7A O1A Dy8 137.5(11) . 2_656
C7A O3A Dy7 133.3(11) . .
C7A O3A Dy1 138.2(10) . .
Dy7 O3A Dy1 88.2(3) . .
C2B O2B Zn2 127.3(9) . .
C2B O2B Dy6 123.7(9) . .
Zn2 O2B Dy6 106.8(4) . .
C2B O2B Dy61 119.2(11) . .
Zn2 O2B Dy61 106.6(7) . .
C2B C1B C6B 119.5(14) . .
C2B C1B C7B 124.1(16) . .
C6B C1B C7B 116.4(15) . .
O2B C2B C1B 119.8(14) . .
O2B C2B C3B 120.7(16) . .
C1B C2B C3B 119.3(17) . .
C4B C3B C2B 119.9(17) . .
C4B C3B H3B 120.1 . .
C2B C3B H3B 120.1 . .
C5B C4B C3B 122.0(15) . .
C5B C4B H4B 119.0 . .
C3B C4B H4B 119.0 . .
C4B C5B C6B 118.6(17) . .
C4B C5B H5B 120.7 . .
C6B C5B H5B 120.7 . .
C5B C6B C1B 120.6(16) . .
C5B C6B H6B 119.7 . .
C1B C6B H6B 119.7 . .
O3B C7B O1B 123.7(13) . .
O3B C7B C1B 119.1(15) . .
O1B C7B C1B 117.2(14) . .
C7B O1B Dy10 132.5(9) . .
C7B O3B Dy6 134.7(9) . .
C7B O3B Dy61 130.1(11) . .
C7B O3B Dy4 137.5(9) . .
Dy6 O3B Dy4 87.7(3) . .
Dy61 O3B Dy4 92.3(7) . .
C2C O2C Zn4 125.6(10) . .
C2C O2C Dy9 125.7(10) . .
Zn4 O2C Dy9 107.0(5) . .
C2C C1C C6C 120.3(17) . .
C2C C1C C7C 122.3(17) . .
C6C C1C C7C 117.3(17) . .
O2C C2C C1C 120.9(16) . .
O2C C2C C3C 120.3(17) . .
C1C C2C C3C 118.8(18) . .
C4C C3C C2C 120.5(19) . .
C4C C3C H3C 119.7 . .
C2C C3C H3C 119.7 . .
C5C C4C C3C 120.4(19) . .
C5C C4C H4C 119.8 . .
C3C C4C H4C 119.8 . .
C4C C5C C6C 120.6(19) . .
C4C C5C H5C 119.7 . .
C6C C5C H5C 119.7 . .
C1C C6C C5C 119.2(18) . .
C1C C6C H6C 120.4 . .
C5C C6C H6C 120.4 . .
O3C C7C O1C 121.6(16) . .
O3C C7C C1C 120.7(16) . .
O1C C7C C1C 117.4(18) . .
C7C O1C Dy5 133.6(12) . .
C7C O1C Dy51 137.1(12) . .
C7C O3C Dy9 133.6(11) . .
C7C O3C Dy4 137.8(10) . .
Dy9 O3C Dy4 87.9(4) . .
C2D O2D Zn2 128.0(16) . .
C2D C1D C6D 121(2) . .
C2D C1D C7D 124(2) . .
C6D C1D C7D 114(3) . .
O2D C2D C3D 118(3) . .
O2D C2D C1D 124(2) . .
C3D C2D C1D 117(3) . .
C2D C3D C4D 126(3) . .
C2D C3D H3D 116.9 . .
C4D C3D H3D 116.9 . .
C3D C4D C5D 115(3) . .
C3D C4D H4D 122.6 . .
C5D C4D H4D 122.6 . .
C4D C5D C6D 123(4) . .
C4D C5D H5D 118.5 . .
C6D C5D H5D 118.5 . .
C1D C6D C5D 116(3) . .
C1D C6D H6D 122.0 . .
C5D C6D H6D 122.0 . .
N1D C7D C1D 126(2) . .
N1D C7D H7D 116.8 . .
C1D C7D H7D 116.8 . .
C7D N1D C8D 119.7(19) . .
C7D N1D Zn2 123.1(17) . .
C8D N1D Zn2 117.1(11) . .
N1D C8D C9D 117(2) . .
N1D C8D C10D 110.6(17) . .
C9D C8D C10D 111(2) . .
N1D C8D C11D 104.0(16) . .
C9D C8D C11D 107.5(17) . .
C10D C8D C11D 106.1(17) . .
C8D C9D H9D1 109.5 . .
C8D C9D H9D2 109.5 . .
H9D1 C9D H9D2 109.5 . .
C8D C9D H9D3 109.5 . .
H9D1 C9D H9D3 109.5 . .
H9D2 C9D H9D3 109.5 . .
C8D C10D H10A 109.5 . .
C8D C10D H10B 109.5 . .
H10A C10D H10B 109.5 . .
C8D C10D H10C 109.5 . .
H10A C10D H10C 109.5 . .
H10B C10D H10C 109.5 . .
O1D C11D O3D 125.6(16) . .
O1D C11D C8D 117.2(17) . .
O3D C11D C8D 117.0(16) . .
C11D O1D Dy51 131.4(13) . .
C11D O1D Dy5 134.8(11) . .
C11D O3D Zn2 118.2(11) . .
C11D O3D Dy6 140.5(11) . .
Zn2 O3D Dy6 101.2(5) . .
C11D O3D Dy61 143.1(12) . .
Zn2 O3D Dy61 97.5(7) . .
C2E O2E Zn3 123.1(10) . .
C2E O2E Zn31 122.8(11) . .
C2E O2E Dy8 134.3(10) . .
Zn3 O2E Dy8 101.9(4) . .
Zn31 O2E Dy8 101.4(5) . .
C6E C1E C2E 118.6(17) . .
C6E C1E C7E 116.8(15) . .
C2E C1E C7E 124.6(15) . .
O2E C2E C1E 125.3(15) . .
O2E C2E C3E 117.4(14) . .
C1E C2E C3E 117.2(15) . .
C4E C3E C2E 123.4(16) . .
C4E C3E H3E 118.3 . .
C2E C3E H3E 118.3 . .
C3E C4E C5E 117.1(19) . .
C3E C4E H4E 121.5 . .
C5E C4E H4E 121.5 . .
C6E C5E C4E 120.1(19) . .
C6E C5E H5E 119.9 . .
C4E C5E H5E 119.9 . .
C5E C6E C1E 123.6(19) . .
C5E C6E H6E 118.2 . .
C1E C6E H6E 118.2 . .
N1E C7E C1E 127.9(14) . .
N1E C7E H7E 116.0 . .
C1E C7E H7E 116.0 . .
C7E N1E C8E 120.1(13) . .
C7E N1E Zn31 125.9(12) . .
C8E N1E Zn31 112.7(10) . .
C7E N1E Zn3 121.2(11) . .
C8E N1E Zn3 117.1(10) . .
N1E C8E C11E 110.0(13) . .
N1E C8E C10E 111.8(15) . .
C11E C8E C10E 109.9(16) . .
N1E C8E C9E 112.1(15) . .
C11E C8E C9E 104.7(15) . .
C10E C8E C9E 108.2(16) . .
C8E C9E H9E1 109.5 . .
C8E C9E H9E2 109.5 . .
H9E1 C9E H9E2 109.5 . .
C8E C9E H9E3 109.5 . .
H9E1 C9E H9E3 109.5 . .
H9E2 C9E H9E3 109.5 . .
C8E C10E H10D 109.5 . .
C8E C10E H10E 109.5 . .
H10D C10E H10E 109.5 . .
C8E C10E H10F 109.5 . .
H10D C10E H10F 109.5 . .
H10E C10E H10F 109.5 . .
O1E C11E O3E 123.5(14) . .
O1E C11E C8E 117.6(13) . .
O3E C11E C8E 118.8(15) . .
C11E O1E Zn2 129.7(10) . .
C11E O3E Dy61 141.9(13) . .
C11E O3E Zn3 114.5(10) . .
Dy61 O3E Zn3 98.1(11) . .
C11E O3E Zn31 109.0(10) . .
Dy61 O3E Zn31 108.5(10) . .
C11E O3E Dy6 136.0(10) . .
Zn3 O3E Dy6 106.3(4) . .
Zn31 O3E Dy6 115.0(6) . .
C2F O2F Zn1 123.9(12) . .
C2F O2F Dy51 134.2(12) . .
Zn1 O2F Dy51 98.4(8) . .
C2F O2F Dy5 132.8(11) . .
Zn1 O2F Dy5 102.4(5) . .
C6F C1F C2F 119(2) . .
C6F C1F C7F 115(2) . .
C2F C1F C7F 126(2) . .
O2F C2F C3F 118(2) . .
O2F C2F C1F 122.8(19) . .
C3F C2F C1F 119(2) . .
C4F C3F C2F 122(2) . .
C4F C3F H3F 118.9 . .
C2F C3F H3F 118.9 . .
C5F C4F C3F 119(2) . .
C5F C4F H4F 120.6 . .
C3F C4F H4F 120.6 . .
C4F C5F C6F 119(2) . .
C4F C5F H5F 120.4 . .
C6F C5F H5F 120.4 . .
C1F C6F C5F 121(3) . .
C1F C6F H6F 119.4 . .
C5F C6F H6F 119.4 . .
N1F C7F C1F 128(2) . .
N1F C7F H7F 116.2 . .
C1F C7F H7F 116.2 . .
C7F N1F C8F 118.9(17) . .
C7F N1F Zn1 124.5(14) . .
C8F N1F Zn1 116.5(12) . .
N1F C8F C9F 111.0(16) . .
N1F C8F C10F 109.9(15) . .
C9F C8F C10F 113.0(15) . .
N1F C8F C11F 108.7(13) . .
C9F C8F C11F 106.7(15) . .
C10F C8F C11F 107.3(15) . .
C8F C9F H9F1 109.5 . .
C8F C9F H9F2 109.5 . .
H9F1 C9F H9F2 109.5 . .
C8F C9F H9F3 109.5 . .
H9F1 C9F H9F3 109.5 . .
H9F2 C9F H9F3 109.5 . .
C8F C10F H10G 109.5 . .
C8F C10F H10H 109.5 . .
H10G C10F H10H 109.5 . .
C8F C10F H10I 109.5 . .
H10G C10F H10I 109.5 . .
H10H C10F H10I 109.5 . .
O1F C11F O3F 127.1(16) . .
O1F C11F C8F 113.7(14) . .
O3F C11F C8F 119.0(14) . .
C11F O1F Zn5 125.7(11) . .
C11F O3F Zn1 113.0(11) . .
C11F O3F Dy7 137.0(10) . .
Zn1 O3F Dy7 105.8(4) . .
C2G O2G Zn5 128.7(12) . .
C6G C1G C2G 119.8(19) . .
C6G C1G C7G 116.8(17) . .
C2G C1G C7G 123.3(16) . .
O2G C2G C3G 119.3(17) . .
O2G C2G C1G 122.2(17) . .
C3G C2G C1G 118.3(18) . .
C4G C3G C2G 122(2) . .
C4G C3G H3G 118.8 . .
C2G C3G H3G 118.8 . .
C3G C4G C5G 118(2) . .
C3G C4G H4G 121.2 . .
C5G C4G H4G 121.2 . .
C6G C5G C4G 121(2) . .
C6G C5G H5G 119.6 . .
C4G C5G H5G 119.6 . .
C1G C6G C5G 121(2) . .
C1G C6G H6G 119.7 . .
C5G C6G H6G 119.7 . .
N1G C7G C1G 126.9(16) . .
N1G C7G H7G 116.5 . .
C1G C7G H7G 116.5 . .
C7G N1G C8G 120.4(14) . .
C7G N1G Zn5 123.3(12) . .
C8G N1G Zn5 116.1(11) . .
N1G C8G C9G 113.0(17) . .
N1G C8G C11G 105.1(13) . .
C9G C8G C11G 111.1(16) . .
N1G C8G C10G 108.5(15) . .
C9G C8G C10G 112.3(17) . .
C11G C8G C10G 106.4(16) . .
C8G C9G H9G1 109.5 . .
C8G C9G H9G2 109.5 . .
H9G1 C9G H9G2 109.5 . .
C8G C9G H9G3 109.5 . .
H9G1 C9G H9G3 109.5 . .
H9G2 C9G H9G3 109.5 . .
C8G C10G H10J 109.5 . .
C8G C10G H10K 109.5 . .
H10J C10G H10K 109.5 . .
C8G C10G H10L 109.5 . .
H10J C10G H10L 109.5 . .
H10K C10G H10L 109.5 . .
O1G C11G O3G 123.7(15) . .
O1G C11G C8G 116.4(14) . .
O3G C11G C8G 119.8(16) . .
C11G O1G Dy8 134.6(9) . .
C11G O3G Zn5 116.5(11) . .
C11G O3G Dy7 141.9(11) . .
Zn5 O3G Dy7 101.4(4) . .
C2H O2H Zn4 124.9(12) . .
C6H C1H C2H 116.9(19) . .
C6H C1H C7H 119(2) . .
C2H C1H C7H 123.8(17) . .
O2H C2H C3H 118.2(17) . .
O2H C2H C1H 123.1(17) . .
C3H C2H C1H 118.7(17) . .
C4H C3H C2H 121.9(19) . .
C4H C3H H3H 119.0 . .
C2H C3H H3H 119.0 . .
C3H C4H C5H 121(2) . .
C3H C4H H4H 119.7 . .
C5H C4H H4H 119.7 . .
C6H C5H C4H 117(2) . .
C6H C5H H5H 121.4 . .
C4H C5H H5H 121.4 . .
C5H C6H C1H 125(2) . .
C5H C6H H6H 117.7 . .
C1H C6H H6H 117.7 . .
N1H C7H C1H 125(2) . .
N1H C7H H7H 117.4 . .
C1H C7H H7H 117.4 . .
C7H N1H C8H 119.4(17) . .
C7H N1H Zn4 122.0(15) . .
C8H N1H Zn4 117.9(12) . .
N1H C8H C11H 107.0(16) . .
N1H C8H C9H 111(2) . .
C11H C8H C9H 106.6(18) . .
N1H C8H C10H 111.8(18) . .
C11H C8H C10H 104.8(19) . .
C9H C8H C10H 115(2) . .
C8H C9H H9H1 109.5 . .
C8H C9H H9H2 109.5 . .
H9H1 C9H H9H2 109.5 . .
C8H C9H H9H3 109.5 . .
H9H1 C9H H9H3 109.5 . .
H9H2 C9H H9H3 109.5 . .
C8H C10H H10M 109.5 . .
C8H C10H H10N 109.5 . .
H10M C10H H10N 109.5 . .
C8H C10H H10O 109.5 . .
H10M C10H H10O 109.5 . .
H10N C10H H10O 109.5 . .
O1H C11H O3H 124.6(16) . .
O1H C11H C8H 118.4(17) . .
O3H C11H C8H 117.0(17) . .
C11H O1H Dy10 136.1(11) . .
C11H O3H Zn4 118.7(11) . .
C11H O3H Dy9 140.1(11) . .
Zn4 O3H Dy9 101.1(5) . .
C2I O2I Zn6 124.2(11) . .
C2I O2I Dy10 132.6(11) . 2_656
Zn6 O2I Dy10 101.9(4) . 2_656
C6I C1I C2I 119.5(17) . .
C6I C1I C7I 117.7(17) . .
C2I C1I C7I 122.8(16) . .
O2I C2I C3I 116.9(16) . .
O2I C2I C1I 124.1(15) . .
C3I C2I C1I 119.1(16) . .
C2I C3I C4I 119.7(18) . .
C2I C3I H3I 120.1 . .
C4I C3I H3I 120.1 . .
C3I C4I C5I 121.1(18) . .
C3I C4I H4I 119.5 . .
C5I C4I H4I 119.5 . .
C6I C5I C4I 118.0(17) . .
C6I C5I H5I 121.0 . .
C4I C5I H5I 121.0 . .
C1I C6I C5I 122.5(19) . .
C1I C6I H6I 118.8 . .
C5I C6I H6I 118.8 . .
N1I C7I C1I 131.1(18) . .
N1I C7I H7I 114.4 . .
C1I C7I H7I 114.4 . .
C7I N1I C8I 118.7(15) . .
C7I N1I Zn6 122.4(13) . .
C8I N1I Zn6 118.8(11) . .
N1I C8I C10I 110.6(15) . .
N1I C8I C9I 112.9(18) . .
C10I C8I C9I 111(2) . .
N1I C8I C11I 106.4(15) . .
C10I C8I C11I 109.0(17) . .
C9I C8I C11I 106.9(15) . .
C8I C9I H9I1 109.5 . .
C8I C9I H9I2 109.5 . .
H9I1 C9I H9I2 109.5 . .
C8I C9I H9I3 109.5 . .
H9I1 C9I H9I3 109.5 . .
H9I2 C9I H9I3 109.5 . .
C8I C10I H10P 109.5 . .
C8I C10I H10Q 109.5 . .
H10P C10I H10Q 109.5 . .
C8I C10I H10R 109.5 . .
H10P C10I H10R 109.5 . .
H10Q C10I H10R 109.5 . .
O1I C11I O3I 123.1(16) . .
O1I C11I C8I 114.9(16) . .
O3I C11I C8I 121.9(16) . .
C11I O1I Zn4 127.9(12) . .
C11I O3I Zn6 111.8(10) . .
C11I O3I Dy9 138.8(11) . .
Zn6 O3I Dy9 106.4(4) . .
C1K O1K Dy61 136.9(17) . .
C1K O1K Dy6 146.7(12) . .
C1K O2K Zn3 116.3(13) . .
O1K C1K O2K 127.4(18) . .
O1K C1K C2K 119.0(18) . .
O2K C1K C2K 113.5(19) . .
C1K C2K H2K1 109.5 . .
C1K C2K H2K2 109.5 . .
H2K1 C2K H2K2 109.5 . .
C1K C2K H2K3 109.5 . .
H2K1 C2K H2K3 109.5 . .
H2K2 C2K H2K3 109.5 . .
C3K O3K Dy7 143.0(11) . .
C3K O4K Zn1 118.9(11) . .
O3K C3K O4K 126.3(15) . .
O3K C3K C4K 118.5(17) . .
O4K C3K C4K 115.1(17) . .
C3K C4K H4K1 109.5 . .
C3K C4K H4K2 109.5 . .
H4K1 C4K H4K2 109.5 . .
C3K C4K H4K3 109.5 . .
H4K1 C4K H4K3 109.5 . .
H4K2 C4K H4K3 109.5 . .
C5K O5K Dy9 145.6(13) . .
C5K O6K Zn6 121.9(14) . .
O6K C5K O5K 122(2) . .
O6K C5K C6K 123(2) . .
O5K C5K C6K 115(2) . .
C5K C6K H6K1 109.5 . .
C5K C6K H6K2 109.5 . .
H6K1 C6K H6K2 109.5 . .
C5K C6K H6K3 109.5 . .
H6K1 C6K H6K3 109.5 . .
H6K2 C6K H6K3 109.5 . .
O1N N1N O2N 121.5(17) . .
O1N N1N O3N 118.5(18) . .
O2N N1N O3N 119.5(17) . .
O4N N2N O6N 125.0(19) . .
O4N N2N O5N 125.0(17) . .
O6N N2N O5N 109.7(19) . .
O6N N2N Zn31 109.6(14) . .
O5N N2N Zn31 126.2(12) . .
N2N O4N Zn31 126.4(16) . .
N2N O4N Zn3 131.1(14) . .
O2X N1 O2X 178(2) 2_656 .
O2X N1 O3X 122.8(17) 2_656 .
O2X N1 O3X 59.0(12) . .
O2X N1 O3X 59.0(12) 2_656 2_656
O2X N1 O3X 122.8(17) . 2_656
O3X N1 O3X 64(2) . 2_656
O2X N1 O1X 120.0(16) 2_656 .
O2X N1 O1X 58.2(12) . .
O3X N1 O1X 116.8(12) . .
O3X N1 O1X 177.5(13) 2_656 .
O2X N1 O1X 58.2(12) 2_656 2_656
O2X N1 O1X 120.1(16) . 2_656
O3X N1 O1X 177.5(13) . 2_656
O3X N1 O1X 116.8(12) 2_656 2_656
O1X N1 O1X 62.6(18) . 2_656
O2X O1X N1 56.7(13) . .
O2X O1X O1X 114.8(13) . 2_656
N1 O1X O1X 58.7(9) . 2_656
O2X O1X Dy3 81.2(12) . .
N1 O1X Dy3 137.9(12) . .
O1X O1X Dy3 161.9(8) 2_656 .
O2X O1X Dy1 166.5(15) . .
N1 O1X Dy1 134.7(12) . .
O1X O1X Dy1 76.0(4) 2_656 .
Dy3 O1X Dy1 87.0(6) . .
N1 O2X O3X 62.5(14) . .
N1 O2X O1X 65.2(14) . .
O3X O2X O1X 127(2) . .
N1 O2X Dy4 135.6(14) . .
O3X O2X Dy4 73.2(13) . .
O1X O2X Dy4 157.5(16) . .
N1 O2X Dy3 138.7(14) . .
O3X O2X Dy3 158.2(16) . .
O1X O2X Dy3 73.5(12) . .
Dy4 O2X Dy3 85.3(5) . .
O2X O3X N1 58.5(13) . .
O2X O3X O3X 116.5(13) . 2_656
N1 O3X O3X 58.0(10) . 2_656
O2X O3X Dy4 81.6(13) . .
N1 O3X Dy4 140.0(13) . .
O3X O3X Dy4 161.9(5) 2_656 .
O2X O3X Dy2 166.3(16) . .
N1 O3X Dy2 134.8(13) . .
O3X O3X Dy2 76.8(4) 2_656 .
Dy4 O3X Dy2 85.2(6) . .
O7N N3N O7N 125(3) 2_656 .
O7N N3N O8N 117.4(16) 2_656 .
O7N N3N O8N 117.4(16) . .
C1M O1M H1M 109.5 . .
O1M C1M H1M1 109.5 . .
O1M C1M H1M2 109.5 . .
H1M1 C1M H1M2 109.5 . .
O1M C1M H1M3 109.5 . .
H1M1 C1M H1M3 109.5 . .
H1M2 C1M H1M3 109.5 . .
C2M O2M H2M 109.5 . .
O2M C2M H2M1 109.5 . .
O2M C2M H2M2 109.5 . .
H2M1 C2M H2M2 109.5 . .
O2M C2M H2M3 109.5 . .
H2M1 C2M H2M3 109.5 . .
H2M2 C2M H2M3 109.5 . .
C3M O3M H3M 109.5 . .
O3M C3M H3M1 109.5 . .
O3M C3M H3M2 109.5 . .
H3M1 C3M H3M2 109.5 . .
O3M C3M H3M3 109.5 . .
H3M1 C3M H3M3 109.5 . .
H3M2 C3M H3M3 109.5 . .
C4M O4M H4M 109.5 . .
O4M C4M H4MA 109.5 . .
O4M C4M H4MB 109.5 . .
H4MA C4M H4MB 109.5 . .
O4M C4M H4MC 109.5 . .
H4MA C4M H4MC 109.5 . .
H4MB C4M H4MC 109.5 . .
C5M O5M H5M 109.5 . .
O5M C5M H5MA 109.5 . .
O5M C5M H5MB 109.5 . .
H5MA C5M H5MB 109.5 . .
O5M C5M H5MC 109.5 . .
H5MA C5M H5MC 109.5 . .
H5MB C5M H5MC 109.5 . .
C6M O6M H6M 109.5 . .
O6M C6M H6M1 109.5 . .
O6M C6M H6M2 109.5 . .
H6M1 C6M H6M2 109.5 . .
O6M C6M H6M3 109.5 . .
H6M1 C6M H6M3 109.5 . .
H6M2 C6M H6M3 109.5 . .
C8M O8M Dy5 127.1(16) . .
C8M O8M Dy51 133.0(17) . .
C8M O8M H8M 109.5 . .
Dy5 O8M H8M 102.9 . .
Dy51 O8M H8M 100.4 . .
O8M C8M H8M1 109.5 . .
O8M C8M H8M2 109.5 . .
H8M1 C8M H8M2 109.5 . .
O8M C8M H8M3 109.5 . .
H8M1 C8M H8M3 109.5 . .
H8M2 C8M H8M3 109.5 . .
C9M O9M Dy8 130(2) . .
C9M O9M H9MA 109.5 . .
Dy8 O9M H9MA 121.0 . .
O9M C9M H9M1 109.5 . .
O9M C9M H9M2 109.5 . .
H9M1 C9M H9M2 109.5 . .
O9M C9M H9M3 109.5 . .
H9M1 C9M H9M3 109.5 . .
H9M2 C9M H9M3 109.5 . .
C7M O7M Dy10 128.6(17) . .
C7M O7M H7M 109.5 . .
Dy10 O7M H7M 119.2 . .
O7M C7M H7M1 109.5 . .
O7M C7M H7M2 109.5 . .
H7M1 C7M H7M2 109.5 . .
O7M C7M H7M3 109.5 . .
H7M1 C7M H7M3 109.5 . .
H7M2 C7M H7M3 109.5 . .
C10M O10M H10S 109.5 . .
O10M C10M H10T 109.5 . .
O10M C10M H10U 109.5 . .
H10T C10M H10U 109.5 . .
O10M C10M H10V 109.5 . .
H10T C10M H10V 109.5 . .
H10U C10M H10V 109.5 . .

loop_
_geom_bond_atom_site_label_1
_geom_bond_atom_site_label_2
_geom_bond_distance
_geom_bond_site_symmetry_2
Dy1 O3 2.296(9) 2_656
Dy1 O3 2.296(9) .
Dy1 O1 2.327(10) 2_656
Dy1 O1 2.327(10) .
Dy1 O2 2.336(9) .
Dy1 O2 2.336(9) 2_656
Dy1 O3A 2.782(10) 2_656
Dy1 O3A 2.783(10) .
Dy1 O1X 2.79(2) 2_656
Dy1 O1X 2.79(2) .
Dy1 Dy7 3.595(2) .
Dy1 Dy7 3.595(2) 2_656
Dy2 O4 2.318(11) .
Dy2 O4 2.318(11) 2_656
Dy2 O6 2.334(10) 2_656
Dy2 O6 2.334(10) .
Dy2 O5 2.421(9) 2_656
Dy2 O5 2.421(9) .
Dy2 O7 2.516(10) .
Dy2 O7 2.516(10) 2_656
Dy2 O3X 2.88(2) 2_656
Dy2 O3X 2.88(2) .
Dy2 Dy10 3.520(2) .
Dy2 Dy10 3.520(2) 2_656
Dy3 O1 2.319(9) .
Dy3 O9 2.326(9) .
Dy3 O10 2.329(10) .
Dy3 O12 2.339(10) .
Dy3 O8 2.417(9) .
Dy3 O2 2.435(10) .
Dy3 O13 2.480(9) .
Dy3 O11 2.517(10) .
Dy3 O1X 2.740(18) .
Dy3 O2X 2.825(19) .
Dy3 Dy51 3.45(2) .
Dy3 Dy8 3.5430(15) .
Dy4 O14 2.291(10) .
Dy4 O15 2.306(10) .
Dy4 O5 2.311(10) .
Dy4 O9 2.323(9) .
Dy4 O8 2.329(9) .
Dy4 O4 2.336(9) .
Dy4 O3X 2.71(2) .
Dy4 O2X 2.799(19) .
Dy4 O3B 2.811(9) .
Dy4 O3C 2.820(11) .
Dy4 Dy6 3.586(3) .
Dy4 Dy9 3.6113(16) .
Dy5 O1C 2.270(13) .
Dy5 O8 2.335(10) .
Dy5 O2F 2.344(12) .
Dy5 O1D 2.359(11) .
Dy5 O14 2.384(10) .
Dy5 O10 2.394(11) .
Dy5 O8M 2.465(12) .
Dy5 O1W 2.465(12) .
Dy5 O11 2.474(11) .
Dy5 Zn1 3.431(4) .
Dy51 O10 2.10(4) .
Dy51 O1D 2.16(3) .
Dy51 O2F 2.23(2) .
Dy51 O11 2.36(2) .
Dy51 O14 2.43(2) .
Dy51 O8 2.52(3) .
Dy51 O1C 2.59(4) .
Dy51 O8M 2.75(4) .
Dy51 O1W 2.75(4) .
Dy51 Zn1 3.25(2) .
Dy51 Dy6 3.71(3) .
Dy51 H10 2.4896 .
Dy6 Dy61 0.53(5) .
Dy6 O2B 2.291(10) .
Dy6 O10 2.305(10) .
Dy6 O3B 2.342(11) .
Dy6 O14 2.358(11) .
Dy6 O1K 2.364(12) .
Dy6 O3D 2.385(12) .
Dy6 O9 2.403(9) .
Dy6 O3E 2.443(11) .
Dy6 Zn2 3.476(3) .
Dy61 O1K 2.04(4) .
Dy61 O3E 2.04(4) .
Dy61 O10 2.33(2) .
Dy61 O2B 2.41(3) .
Dy61 O9 2.48(3) .
Dy61 O3D 2.62(3) .
Dy61 O3B 2.68(4) .
Dy61 O14 2.84(5) .
Dy61 O13 2.88(4) .
Dy61 Zn3 3.16(5) .
Dy61 Zn31 3.41(5) .
Dy7 O2A 2.276(10) .
Dy7 O12 2.288(9) .
Dy7 O3K 2.347(11) .
Dy7 O3 2.347(10) .
Dy7 O3A 2.363(10) .
Dy7 O3G 2.398(10) .
Dy7 O1 2.410(10) .
Dy7 O3F 2.454(11) .
Dy7 Zn5 3.466(2) .
Dy7 Dy8 3.8622(18) .
Dy8 O1A 2.310(11) 2_656
Dy8 O2 2.345(9) .
Dy8 O12 2.347(10) .
Dy8 O1G 2.356(11) .
Dy8 O2E 2.376(10) .
Dy8 O3 2.404(8) .
Dy8 O13 2.444(11) .
Dy8 O9M 2.454(13) .
Dy8 O3W 2.454(13) .
Dy8 Zn3 3.425(3) .
Dy8 Zn31 3.515(13) .
Dy9 O2C 2.270(12) .
Dy9 O6 2.307(11) .
Dy9 O15 2.353(10) .
Dy9 O5K 2.359(11) .
Dy9 O3C 2.360(11) .
Dy9 O3H 2.385(11) .
Dy9 O4 2.414(10) .
Dy9 O3I 2.438(10) .
Dy9 Zn4 3.457(3) .
Dy9 Dy10 3.880(2) .
Dy10 O1B 2.270(10) .
Dy10 O1H 2.324(12) .
Dy10 O5 2.335(10) .
Dy10 O6 2.346(9) .
Dy10 O2I 2.346(12) 2_656
Dy10 O15 2.403(10) .
Dy10 O7 2.445(10) 2_656
Dy10 O7M 2.513(12) .
Dy10 O7W 2.513(12) .
Dy10 Zn6 3.415(3) 2_656
Zn1 O11 1.980(10) .
Zn1 N1F 2.009(15) .
Zn1 O2F 2.052(12) .
Zn1 O4K 2.056(11) .
Zn1 O3F 2.158(11) .
Zn2 O2D 1.933(14) .
Zn2 O1E 1.986(12) .
Zn2 N1D 2.028(15) .
Zn2 O2B 2.036(10) .
Zn2 O3D 2.107(11) .
Zn3 Zn31 0.838(18) .
Zn3 O13 1.966(10) .
Zn3 N1E 2.010(12) .
Zn3 O2E 2.024(12) .
Zn3 O3E 2.144(11) .
Zn3 O2K 2.193(15) .
Zn3 O4N 2.433(18) .
Zn31 O4N 1.64(3) .
Zn31 N1E 1.988(17) .
Zn31 O3E 2.160(17) .
Zn31 O2E 2.160(18) .
Zn31 O13 2.266(19) .
Zn31 N2N 2.50(3) .
Zn4 O2H 1.949(12) .
Zn4 O1I 2.006(11) .
Zn4 O2C 2.025(11) .
Zn4 N1H 2.029(15) .
Zn4 O3H 2.084(12) .
Zn5 O2G 1.937(13) .
Zn5 O1F 2.037(12) .
Zn5 O2A 2.040(9) .
Zn5 N1G 2.043(13) .
Zn5 O3G 2.073(11) .
Zn6 O7 1.972(11) .
Zn6 N1I 1.982(14) .
Zn6 O2I 2.047(11) .
Zn6 O6K 2.078(15) .
Zn6 O3I 2.157(10) .
Zn6 Dy10 3.415(3) 2_656
O1 H1 0.8600 .
O2 H2 0.8600 .
O3 H3 0.8600 .
O4 H4 0.8600 .
O5 H5 0.8600 .
O6 H6 0.8600 .
O7 Dy10 2.445(10) 2_656
O7 H7 0.8600 .
O8 H8 0.8601 .
O9 H9 0.8600 .
O10 H10 0.8600 .
O11 H11 0.8601 .
O12 H12 0.8600 .
O13 H13 0.8601 .
O14 H14 0.8599 .
O15 H15 0.8600 .
O2A C2A 1.345(17) .
C1A C2A 1.38(2) .
C1A C6A 1.39(2) .
C1A C7A 1.48(2) .
C2A C3A 1.43(2) .
C3A C4A 1.37(2) .
C3A H3A 0.9500 .
C4A C5A 1.35(2) .
C4A H4A 0.9500 .
C5A C6A 1.43(2) .
C5A H5A 0.9500 .
C6A H6A 0.9500 .
C7A O1A 1.264(18) .
C7A O3A 1.275(18) .
O1A Dy8 2.310(11) 2_656
O2B C2B 1.353(19) .
C1B C2B 1.39(2) .
C1B C6B 1.41(2) .
C1B C7B 1.496(19) .
C2B C3B 1.40(2) .
C3B C4B 1.38(2) .
C3B H3B 0.9500 .
C4B C5B 1.37(2) .
C4B H4B 0.9500 .
C5B C6B 1.39(2) .
C5B H5B 0.9500 .
C6B H6B 0.9500 .
C7B O3B 1.250(18) .
C7B O1B 1.271(18) .
O2C C2C 1.36(2) .
C1C C2C 1.38(2) .
C1C C6C 1.41(2) .
C1C C7C 1.50(2) .
C2C C3C 1.43(2) .
C3C C4C 1.38(2) .
C3C H3C 0.9500 .
C4C C5C 1.36(3) .
C4C H4C 0.9500 .
C5C C6C 1.41(2) .
C5C H5C 0.9500 .
C6C H6C 0.9500 .
C7C O3C 1.24(2) .
C7C O1C 1.281(19) .
O2D C2D 1.27(3) .
C1D C2D 1.42(3) .
C1D C6D 1.42(3) .
C1D C7D 1.44(3) .
C2D C3D 1.32(3) .
C3D C4D 1.40(3) .
C3D H3D 0.9500 .
C4D C5D 1.39(4) .
C4D H4D 0.9500 .
C5D C6D 1.42(4) .
C5D H5D 0.9500 .
C6D H6D 0.9500 .
C7D N1D 1.27(2) .
C7D H7D 0.9500 .
N1D C8D 1.50(2) .
C8D C9D 1.53(3) .
C8D C10D 1.53(3) .
C8D C11D 1.56(3) .
C9D H9D1 0.9800 .
C9D H9D2 0.9800 .
C9D H9D3 0.9800 .
C10D H10A 0.9800 .
C10D H10B 0.9800 .
C10D H10C 0.9800 .
C11D O1D 1.238(19) .
C11D O3D 1.26(2) .
O2E C2E 1.303(17) .
C1E C6E 1.39(2) .
C1E C2E 1.41(2) .
C1E C7E 1.45(2) .
C2E C3E 1.42(2) .
C3E C4E 1.39(2) .
C3E H3E 0.9500 .
C4E C5E 1.41(2) .
C4E H4E 0.9500 .
C5E C6E 1.35(3) .
C5E H5E 0.9500 .
C6E H6E 0.9500 .
C7E N1E 1.27(2) .
C7E H7E 0.9500 .
N1E C8E 1.48(2) .
C8E C11E 1.51(2) .
C8E C10E 1.53(2) .
C8E C9E 1.56(2) .
C9E H9E1 0.9800 .
C9E H9E2 0.9800 .
C9E H9E3 0.9800 .
C10E H10D 0.9800 .
C10E H10E 0.9800 .
C10E H10F 0.9800 .
C11E O1E 1.253(19) .
C11E O3E 1.300(16) .
O2F C2F 1.33(2) .
C1F C6F 1.36(3) .
C1F C2F 1.41(3) .
C1F C7F 1.46(3) .
C2F C3F 1.40(3) .
C3F C4F 1.39(3) .
C3F H3F 0.9500 .
C4F C5F 1.38(3) .
C4F H4F 0.9500 .
C5F C6F 1.45(3) .
C5F H5F 0.9500 .
C6F H6F 0.9500 .
C7F N1F 1.25(2) .
C7F H7F 0.9500 .
N1F C8F 1.47(2) .
C8F C9F 1.53(2) .
C8F C10F 1.54(2) .
C8F C11F 1.58(2) .
C9F H9F1 0.9800 .
C9F H9F2 0.9800 .
C9F H9F3 0.9800 .
C10F H10G 0.9800 .
C10F H10H 0.9800 .
C10F H10I 0.9800 .
C11F O1F 1.241(18) .
C11F O3F 1.252(18) .
O2G C2G 1.30(2) .
C1G C6G 1.35(3) .
C1G C2G 1.42(2) .
C1G C7G 1.47(2) .
C2G C3G 1.38(2) .
C3G C4G 1.37(3) .
C3G H3G 0.9500 .
C4G C5G 1.40(3) .
C4G H4G 0.9500 .
C5G C6G 1.39(3) .
C5G H5G 0.9500 .
C6G H6G 0.9500 .
C7G N1G 1.27(2) .
C7G H7G 0.9500 .
N1G C8G 1.49(2) .
C8G C9G 1.50(3) .
C8G C11G 1.51(2) .
C8G C10G 1.52(3) .
C9G H9G1 0.9800 .
C9G H9G2 0.9800 .
C9G H9G3 0.9800 .
C10G H10J 0.9800 .
C10G H10K 0.9800 .
C10G H10L 0.9800 .
C11G O1G 1.258(19) .
C11G O3G 1.270(18) .
O2H C2H 1.32(2) .
C1H C6H 1.41(3) .
C1H C2H 1.42(3) .
C1H C7H 1.44(3) .
C2H C3H 1.38(2) .
C3H C4H 1.37(2) .
C3H H3H 0.9500 .
C4H C5H 1.40(3) .
C4H H4H 0.9500 .
C5H C6H 1.34(3) .
C5H H5H 0.9500 .
C6H H6H 0.9500 .
C7H N1H 1.27(2) .
C7H H7H 0.9500 .
N1H C8H 1.49(2) .
C8H C11H 1.53(2) .
C8H C9H 1.53(3) .
C8H C10H 1.56(3) .
C9H H9H1 0.9800 .
C9H H9H2 0.9800 .
C9H H9H3 0.9800 .
C10H H10M 0.9800 .
C10H H10N 0.9800 .
C10H H10O 0.9800 .
C11H O1H 1.24(2) .
C11H O3H 1.28(2) .
O2I C2I 1.348(19) .
O2I Dy10 2.345(12) 2_656
C1I C6I 1.35(2) .
C1I C2I 1.43(2) .
C1I C7I 1.45(2) .
C2I C3I 1.38(2) .
C3I C4I 1.39(2) .
C3I H3I 0.9500 .
C4I C5I 1.39(3) .
C4I H4I 0.9500 .
C5I C6I 1.38(2) .
C5I H5I 0.9500 .
C6I H6I 0.9500 .
C7I N1I 1.28(2) .
C7I H7I 0.9500 .
N1I C8I 1.47(2) .
C8I C10I 1.47(3) .
C8I C9I 1.47(3) .
C8I C11I 1.55(2) .
C9I H9I1 0.9800 .
C9I H9I2 0.9800 .
C9I H9I3 0.9800 .
C10I H10P 0.9800 .
C10I H10Q 0.9800 .
C10I H10R 0.9800 .
C11I O1I 1.273(19) .
C11I O3I 1.273(19) .
O1K C1K 1.22(2) .
O2K C1K 1.26(2) .
C1K C2K 1.55(3) .
C2K H2K1 0.9800 .
C2K H2K2 0.9800 .
C2K H2K3 0.9800 .
O3K C3K 1.23(2) .
O4K C3K 1.28(2) .
C3K C4K 1.51(2) .
C4K H4K1 0.9800 .
C4K H4K2 0.9800 .
C4K H4K3 0.9800 .
O5K C5K 1.32(2) .
O6K C5K 1.27(3) .
C5K C6K 1.42(3) .
C6K H6K1 0.9800 .
C6K H6K2 0.9800 .
C6K H6K3 0.9800 .
N1N O1N 1.261(19) .
N1N O2N 1.264(19) .
N1N O3N 1.268(19) .
N2N O4N 1.151(19) .
N2N O6N 1.25(2) .
N2N O5N 1.35(2) .
N1 O2X 1.200(18) 2_656
N1 O2X 1.200(18) .
N1 O3X 1.25(2) .
N1 O3X 1.25(2) 2_656
N1 O1X 1.30(2) .
N1 O1X 1.30(2) 2_656
O1X O2X 1.22(2) .
O1X O1X 1.35(4) 2_656
O2X O3X 1.21(2) .
O3X O3X 1.32(4) 2_656
N3N O7N 1.245(18) 2_656
N3N O7N 1.245(18) .
N3N O8N 1.33(5) .
O1M C1M 1.39(2) .
O1M H1M 0.8400 .
C1M H1M1 1.04(11) .
C1M H1M2 1.04(11) .
C1M H1M3 1.04(11) .
O2M C2M 1.57(4) .
O2M H2M 0.8400 .
C2M H2M1 0.9800 .
C2M H2M2 0.9800 .
C2M H2M3 0.9800 .
O3M C3M 1.46(2) .
O3M H3M 0.8400 .
C3M H3M1 0.9800 .
C3M H3M2 0.9800 .
C3M H3M3 0.9800 .
O4M C4M 1.46(3) .
O4M H4M 0.8400 .
C4M H4MA 0.9800 .
C4M H4MB 0.9800 .
C4M H4MC 0.9800 .
O5M C5M 1.46(4) .
O5M H5M 0.8400 .
C5M H5MA 0.9800 .
C5M H5MB 0.9800 .
C5M H5MC 0.9800 .
O6M C6M 1.392(19) .
O6M H6M 0.8400 .
C6M H6M1 0.9800 .
C6M H6M2 0.9800 .
C6M H6M3 0.9800 .
O8M C8M 1.49(4) .
O8M H8M 0.8400 .
C8M H8M1 0.9800 .
C8M H8M2 0.9800 .
C8M H8M3 0.9800 .
O9M C9M 1.33(5) .
O9M H9MA 0.8400 .
C9M H9M1 0.9800 .
C9M H9M2 0.9800 .
C9M H9M3 0.9800 .
O7M C7M 1.39(4) .
O7M H7M 0.8400 .
C7M H7M1 0.9800 .
C7M H7M2 0.9800 .
C7M H7M3 0.9800 .
O10M C10M 1.41(4) .
O10M H10S 0.8400 .
C10M H10T 0.9800 .
C10M H10U 0.9800 .
C10M H10V 0.9800 .
